data_4519388
loop_
_publ_author_name
'Navarro, Miquel'
'Alf\'erez, Macarena G.'
'de Sousa, Morgane'
'Miranda-Pizarro, Juan'
'Campos, Jes\'us'

_publ_section_title
;
 Dicoordinate Au(I)--Ethylene Complexes as Hydroamination Catalysts
;
_journal_issue 7
_journal_name_full 'ACS Catalysis'
_journal_page_first 4227
_journal_page_last 4241
_journal_paper_doi 10.1021/acscatal.1c05823
_journal_volume 12
_journal_year 2022
_chemical_formula_sum 'C126 H159 Au2 F12 P2 Sb2'
_chemical_formula_weight 2600.90
_space_group_crystal_system monoclinic
_space_group_IT_number 14
_space_group_name_Hall '-P 2yn'
_space_group_name_H-M_alt 'P 1 21/n 1'
_atom_sites_solution_hydrogens geom
_audit_creation_method SHELXL-2014/7
_cell_angle_alpha 90
_cell_angle_beta 99.200(18)
_cell_angle_gamma 90
_cell_formula_units_Z 4
_cell_length_a 13.714(5)
_cell_length_b 51.58(2)
_cell_length_c 18.755(9)
_cell_measurement_reflns_used 8548
_cell_measurement_temperature 193(2)
_cell_measurement_theta_max 26.294
_cell_measurement_theta_min 2.200
_cell_volume 13096(9)
_computing_cell_refinement 'Bruker APEX3'
_computing_data_collection 'Bruker APEX3'
_computing_data_reduction 'Bruker APEX3'
_computing_structure_refinement 'SHELXL-2014/7 (Sheldrick, 2014)'
_computing_structure_solution 'SHELXT 2014/5 (Sheldrick, 2014)'
_diffrn_ambient_temperature 193(2)
_diffrn_measured_fraction_theta_full 0.990
_diffrn_measured_fraction_theta_max 0.990
_diffrn_measurement_device_type 'Bruker D8Quest'
_diffrn_measurement_method '\f and \w scans'
_diffrn_radiation_type MoK\a
_diffrn_radiation_wavelength 0.71073
_diffrn_reflns_av_R_equivalents 0.1513
_diffrn_reflns_av_unetI/netI 0.0584
_diffrn_reflns_Laue_measured_fraction_full 0.990
_diffrn_reflns_Laue_measured_fraction_max 0.990
_diffrn_reflns_limit_h_max 16
_diffrn_reflns_limit_h_min -15
_diffrn_reflns_limit_k_max 61
_diffrn_reflns_limit_k_min -61
_diffrn_reflns_limit_l_max 22
_diffrn_reflns_limit_l_min -22
_diffrn_reflns_number 228750
_diffrn_reflns_point_group_measured_fraction_full 0.990
_diffrn_reflns_point_group_measured_fraction_max 0.990
_diffrn_reflns_theta_full 25.242
_diffrn_reflns_theta_max 25.250
_diffrn_reflns_theta_min 1.925
_diffrn_source 'IuS 3.0 Microfocus Source'
_exptl_absorpt_coefficient_mu 2.725
_exptl_absorpt_correction_T_max 0.7454
_exptl_absorpt_correction_T_min 0.5284
_exptl_absorpt_correction_type multi-scan
_exptl_absorpt_process_details
;
SADABS-2016/2 (Bruker,2016/2) was used for absorption correction.
wR2(int) was 0.1536 before and 0.0727 after correction.
The Ratio of minimum to maximum transmission is 0.7089.
The \l/2 correction factor is Not present.
;
_exptl_crystal_colour colourless
_exptl_crystal_density_diffrn 1.319
_exptl_crystal_description plate
_exptl_crystal_F_000 5252
_exptl_crystal_size_max 0.170
_exptl_crystal_size_mid 0.070
_exptl_crystal_size_min 0.050
_refine_diff_density_max 2.178
_refine_diff_density_min -2.432
_refine_diff_density_rms 0.214
_refine_ls_extinction_method none
_refine_ls_goodness_of_fit_ref 1.007
_refine_ls_hydrogen_treatment constr
_refine_ls_matrix_type full
_refine_ls_number_parameters 1410
_refine_ls_number_reflns 23489
_refine_ls_number_restraints 279
_refine_ls_restrained_S_all 1.005
_refine_ls_R_factor_all 0.1146
_refine_ls_R_factor_gt 0.0964
_refine_ls_shift/su_max 0.002
_refine_ls_shift/su_mean 0.000
_refine_ls_structure_factor_coef Fsqd
_refine_ls_weighting_details 'w=1/[\s^2^(Fo^2^)+(0.0720P)^2^+357.8098P] where P=(Fo^2^+2Fc^2^)/3'
_refine_ls_weighting_scheme calc
_refine_ls_wR_factor_gt 0.2154
_refine_ls_wR_factor_ref 0.2302
_reflns_Friedel_coverage 0.000
_reflns_number_gt 19374
_reflns_number_total 23489
_reflns_threshold_expression 'I > 2\s(I)'
_cod_data_source_file cs1c05823_si_008.cif
_cod_data_source_block jcm01722a
_cod_original_cell_volume 13096(10)
_cod_original_sg_symbol_H-M 'P 21/n'
_cod_database_code 4519388
_shelx_shelxl_version_number 2014/7
_shelx_space_group_comment
;
The symmetry employed for this shelxl refinement is uniquely defined
by the following loop, which should always be used as a source of
symmetry information in preference to the above space-group names.
They are only intended as comments.
;
_shelx_estimated_absorpt_t_min 0.654
_shelx_estimated_absorpt_t_max 0.876

loop_
_space_group_symop_operation_xyz
'x, y, z'
'-x+1/2, y+1/2, -z+1/2'
'-x, -y, -z'
'x-1/2, -y-1/2, z-1/2'

loop_
_atom_site_label
_atom_site_type_symbol
_atom_site_fract_x
_atom_site_fract_y
_atom_site_fract_z
_atom_site_U_iso_or_equiv
_atom_site_adp_type
_atom_site_occupancy
_atom_site_site_symmetry_order
_atom_site_calc_flag
_atom_site_refinement_flags_posn
_atom_site_refinement_flags_adp
_atom_site_refinement_flags_occupancy
_atom_site_disorder_assembly
_atom_site_disorder_group
Au1 Au 0.61951(4) 0.66674(2) 0.97048(3) 0.03830(14) Uani 1 1 d . U . . .
P1 P 0.5596(2) 0.62641(6) 0.99203(15) 0.0279(6) Uani 1 1 d . . . . .
C1 C 0.6364(9) 0.5988(2) 0.9697(6) 0.036(3) Uani 1 1 d . . . . .
C2 C 0.5860(10) 0.5770(2) 0.9431(7) 0.039(3) Uani 1 1 d . . . . .
H2 H 0.5163 0.5768 0.9407 0.047 Uiso 1 1 calc R U . . .
C3 C 0.6324(10) 0.5546(2) 0.9188(7) 0.043(3) Uani 1 1 d . . . . .
C4 C 0.7368(11) 0.5562(3) 0.9236(9) 0.056(4) Uani 1 1 d . . . . .
H4 H 0.7726 0.5419 0.9091 0.068 Uiso 1 1 calc R U . . .
C5 C 0.7870(10) 0.5789(3) 0.9496(8) 0.046(3) Uani 1 1 d . . . . .
H5 H 0.8563 0.5796 0.9502 0.056 Uiso 1 1 calc R U . . .
C6 C 0.7408(9) 0.6007(2) 0.9750(6) 0.038(3) Uani 1 1 d . . . . .
C7 C 0.8036(8) 0.6233(2) 1.0033(7) 0.036(3) Uani 1 1 d . . . . .
C8 C 0.7970(10) 0.6353(3) 1.0682(7) 0.048(3) Uani 1 1 d . . . . .
H8 H 0.7466 0.6303 1.0948 0.058 Uiso 1 1 calc R U . . .
C9 C 0.8649(10) 0.6549(3) 1.0955(7) 0.045(3) Uani 1 1 d . . . . .
H9 H 0.8596 0.6627 1.1405 0.054 Uiso 1 1 calc R U . . .
C10 C 0.9414(9) 0.6632(3) 1.0570(7) 0.041(3) Uani 1 1 d . . . . .
C11 C 0.9420(10) 0.6510(3) 0.9909(8) 0.049(3) Uani 1 1 d . . . . .
H11 H 0.9907 0.6563 0.9631 0.058 Uiso 1 1 calc R U . . .
C12 C 0.8770(10) 0.6318(3) 0.9625(7) 0.047(3) Uani 1 1 d . . . . .
H12 H 0.8811 0.6243 0.9168 0.056 Uiso 1 1 calc R U . . .
C13 C 0.5745(13) 0.5306(3) 0.8859(9) 0.063(4) Uani 1 1 d . . . . .
C14 C 0.5782(16) 0.5286(4) 0.8048(10) 0.086(6) Uani 1 1 d . . . . .
H14A H 0.5669 0.5457 0.7825 0.130 Uiso 1 1 calc R U . . .
H14B H 0.5270 0.5165 0.7824 0.130 Uiso 1 1 calc R U . . .
H14C H 0.6433 0.5221 0.7977 0.130 Uiso 1 1 calc R U . . .
C15 C 0.4677(14) 0.5310(4) 0.8985(14) 0.098(8) Uani 1 1 d . . . . .
H15A H 0.4650 0.5268 0.9491 0.147 Uiso 1 1 calc R U . . .
H15B H 0.4294 0.5183 0.8670 0.147 Uiso 1 1 calc R U . . .
H15C H 0.4398 0.5484 0.8876 0.147 Uiso 1 1 calc R U . . .
C16 C 0.6184(18) 0.5067(4) 0.9228(13) 0.097(7) Uani 1 1 d . . . . .
H16A H 0.6834 0.5035 0.9092 0.146 Uiso 1 1 calc R U . . .
H16B H 0.5751 0.4919 0.9081 0.146 Uiso 1 1 calc R U . . .
H16C H 0.6255 0.5090 0.9752 0.146 Uiso 1 1 calc R U . . .
C17 C 1.0197(9) 0.6839(3) 1.0865(7) 0.047(3) Uani 1 1 d . . . . .
C18 C 1.0003(13) 0.7087(4) 1.0407(10) 0.076(5) Uani 1 1 d . . . . .
H18A H 1.0023 0.7046 0.9899 0.114 Uiso 1 1 calc R U . . .
H18B H 1.0512 0.7216 1.0577 0.114 Uiso 1 1 calc R U . . .
H18C H 0.9352 0.7157 1.0454 0.114 Uiso 1 1 calc R U . . .
C19 C 1.0173(12) 0.6903(4) 1.1672(8) 0.066(5) Uani 1 1 d . . . . .
H19A H 0.9556 0.6993 1.1715 0.099 Uiso 1 1 calc R U . . .
H19B H 1.0735 0.7014 1.1859 0.099 Uiso 1 1 calc R U . . .
H19C H 1.0211 0.6741 1.1951 0.099 Uiso 1 1 calc R U . . .
C20 C 1.1242(15) 0.6773(3) 1.0809(16) 0.108(9) Uani 1 1 d . . . . .
H20A H 1.1310 0.6584 1.0778 0.162 Uiso 1 1 calc R U . . .
H20B H 1.1680 0.6837 1.1237 0.162 Uiso 1 1 calc R U . . .
H20C H 1.1422 0.6854 1.0375 0.162 Uiso 1 1 calc R U . . .
C21 C 0.4375(8) 0.6192(2) 0.9397(6) 0.031(2) Uani 1 1 d . . . . .
C22 C 0.4113(9) 0.6293(3) 0.8693(6) 0.038(3) Uani 1 1 d . . . . .
C23 C 0.3154(10) 0.6240(3) 0.8355(7) 0.049(4) Uani 1 1 d . . . . .
H23 H 0.2942 0.6308 0.7885 0.059 Uiso 1 1 calc R U . . .
C24 C 0.2487(10) 0.6091(3) 0.8670(7) 0.055(4) Uani 1 1 d . . . . .
H24 H 0.1839 0.6063 0.8416 0.067 Uiso 1 1 calc R U . . .
C25 C 0.2758(9) 0.5982(3) 0.9352(7) 0.040(3) Uani 1 1 d . . . . .
C26 C 0.3713(9) 0.6048(2) 0.9715(7) 0.035(3) Uani 1 1 d . . . . .
H26 H 0.3905 0.5991 1.0198 0.043 Uiso 1 1 calc R U . . .
C27 C 0.4758(8) 0.6453(3) 0.8261(6) 0.035(3) Uani 1 1 d . . . . .
C28 C 0.5631(9) 0.6346(3) 0.8062(6) 0.038(3) Uani 1 1 d . . . . .
H28 H 0.5878 0.6184 0.8253 0.046 Uiso 1 1 calc R U . . .
C29 C 0.6123(9) 0.6484(3) 0.7580(7) 0.051(4) Uani 1 1 d . . . . .
H29 H 0.6722 0.6414 0.7468 0.061 Uiso 1 1 calc R U . . .
C30 C 0.5779(10) 0.6717(3) 0.7256(6) 0.047(3) Uani 1 1 d . . . . .
C31 C 0.4930(11) 0.6824(3) 0.7477(8) 0.051(4) Uani 1 1 d . . . . .
H31 H 0.4691 0.6988 0.7291 0.062 Uiso 1 1 calc R U . . .
C32 C 0.4428(9) 0.6692(3) 0.7972(6) 0.043(3) Uani 1 1 d . . . . .
H32 H 0.3855 0.6768 0.8109 0.051 Uiso 1 1 calc R U . . .
C33 C 0.6251(13) 0.6850(4) 0.6664(8) 0.075(6) Uani 1 1 d . . . . .
C34 C 0.7203(17) 0.6718(7) 0.6533(14) 0.146(14) Uani 1 1 d . . . . .
H34A H 0.7445 0.6604 0.6941 0.218 Uiso 1 1 calc R U . . .
H34B H 0.7704 0.6850 0.6484 0.218 Uiso 1 1 calc R U . . .
H34C H 0.7072 0.6615 0.6089 0.218 Uiso 1 1 calc R U . . .
C35 C 0.645(3) 0.7140(6) 0.6863(17) 0.168(15) Uani 1 1 d . . . . .
H35A H 0.5885 0.7211 0.7057 0.252 Uiso 1 1 calc R U . . .
H35B H 0.6545 0.7237 0.6430 0.252 Uiso 1 1 calc R U . . .
H35C H 0.7045 0.7154 0.7227 0.252 Uiso 1 1 calc R U . . .
C36 C 0.5524(18) 0.6853(7) 0.5975(10) 0.158(15) Uani 1 1 d . . . . .
H36A H 0.5572 0.6690 0.5714 0.237 Uiso 1 1 calc R U . . .
H36B H 0.5672 0.6999 0.5674 0.237 Uiso 1 1 calc R U . . .
H36C H 0.4854 0.6872 0.6086 0.237 Uiso 1 1 calc R U . . .
C41 C 0.5413(8) 0.6210(2) 1.0873(6) 0.025(2) Uani 1 1 d . . . . .
C42 C 0.4972(8) 0.6401(2) 1.1257(6) 0.030(2) Uani 1 1 d . . . . .
C44 C 0.4832(9) 0.6334(2) 1.1971(6) 0.034(3) Uani 1 1 d . . . . .
H44 H 0.4523 0.6457 1.2240 0.040 Uiso 1 1 calc R U . . .
C45 C 0.5122(9) 0.6101(2) 1.2288(6) 0.038(3) Uani 1 1 d . . . . .
H45 H 0.5005 0.6067 1.2764 0.045 Uiso 1 1 calc R U . . .
C46 C 0.5596(9) 0.5909(2) 1.1916(6) 0.033(3) Uani 1 1 d . . . . .
C47 C 0.5730(8) 0.5972(2) 1.1195(6) 0.029(2) Uani 1 1 d . . . . .
H47 H 0.6040 0.5849 1.0926 0.035 Uiso 1 1 calc R U . . .
C48 C 0.4608(8) 0.6660(2) 1.0949(6) 0.032(3) Uani 1 1 d . . . . .
C49 C 0.3794(9) 0.6680(2) 1.0410(7) 0.039(3) Uani 1 1 d . . . . .
H49 H 0.3448 0.6528 1.0226 0.047 Uiso 1 1 calc R U . . .
C50 C 0.3477(10) 0.6926(2) 1.0133(7) 0.041(3) Uani 1 1 d . . . . .
H50 H 0.2936 0.6935 0.9747 0.050 Uiso 1 1 calc R U . . .
C51 C 0.3922(8) 0.7154(2) 1.0400(6) 0.032(3) Uani 1 1 d . . . . .
C52 C 0.4736(11) 0.7128(3) 1.0937(8) 0.055(4) Uani 1 1 d . . . . .
H52 H 0.5072 0.7280 1.1129 0.066 Uiso 1 1 calc R U . . .
C53 C 0.5078(10) 0.6889(3) 1.1205(8) 0.048(3) Uani 1 1 d . . . . .
H53 H 0.5643 0.6880 1.1570 0.057 Uiso 1 1 calc R U . . .
C54 C 0.5941(11) 0.5641(2) 1.2264(7) 0.045(3) Uani 1 1 d . . . . .
C55 C 0.6330(15) 0.5462(3) 1.1737(9) 0.075(5) Uani 1 1 d . . . . .
H55A H 0.5833 0.5442 1.1304 0.112 Uiso 1 1 calc R U . . .
H55B H 0.6474 0.5292 1.1963 0.112 Uiso 1 1 calc R U . . .
H55C H 0.6936 0.5535 1.1604 0.112 Uiso 1 1 calc R U . . .
C56 C 0.5053(14) 0.5505(3) 1.2508(9) 0.068(5) Uani 1 1 d . . . . .
H56A H 0.4830 0.5607 1.2894 0.102 Uiso 1 1 calc R U . . .
H56B H 0.5249 0.5332 1.2688 0.102 Uiso 1 1 calc R U . . .
H56C H 0.4515 0.5492 1.2098 0.102 Uiso 1 1 calc R U . . .
C57 C 0.6709(14) 0.5705(3) 1.2931(9) 0.072(5) Uani 1 1 d . . . . .
H57A H 0.7332 0.5755 1.2777 0.108 Uiso 1 1 calc R U . . .
H57B H 0.6818 0.5551 1.3242 0.108 Uiso 1 1 calc R U . . .
H57C H 0.6467 0.5848 1.3199 0.108 Uiso 1 1 calc R U . . .
C62 C 0.646(2) 0.7101(4) 0.9558(18) 0.132(11) Uani 1 1 d . U . . .
H62A H 0.5994 0.7188 0.9175 0.158 Uiso 1 1 calc R U . . .
H62B H 0.6608 0.7204 1.0006 0.158 Uiso 1 1 calc R U . . .
C63 C 0.712(2) 0.6997(4) 0.937(2) 0.148(12) Uani 1 1 d . U . . .
H63 H 0.7640 0.7015 0.9807 0.177 Uiso 1 1 calc R U . . .
C64 C 0.7648(18) 0.6931(5) 0.8856(15) 0.111(8) Uani 1 1 d . U . . .
H64A H 0.7538 0.6748 0.8731 0.166 Uiso 1 1 calc R U . . .
H64B H 0.8351 0.6960 0.9033 0.166 Uiso 1 1 calc R U . . .
H64C H 0.7441 0.7038 0.8426 0.166 Uiso 1 1 calc R U . . .
Au2 Au 0.13392(3) 0.64564(2) 0.47437(3) 0.03404(13) Uani 1 1 d . U . . .
P2 P 0.1993(2) 0.60464(5) 0.47154(15) 0.0254(6) Uani 1 1 d . . . . .
C028 C -0.2612(9) 0.6591(3) 0.3646(8) 0.046(3) Uani 1 1 d . . . . .
C65 C 0.1261(8) 0.5788(3) 0.5063(6) 0.034(3) Uani 1 1 d . . . . .
C66 C 0.1762(8) 0.5575(2) 0.5412(6) 0.033(3) Uani 1 1 d . . . . .
H66 H 0.2453 0.5562 0.5410 0.040 Uiso 1 1 calc R U . . .
C67 C 0.1318(9) 0.5384(2) 0.5757(7) 0.039(3) Uani 1 1 d . . . . .
C68 C 0.0304(10) 0.5411(3) 0.5754(8) 0.052(4) Uani 1 1 d . . . . .
H68 H -0.0033 0.5284 0.5991 0.063 Uiso 1 1 calc R U . . .
C69 C -0.0218(9) 0.5616(3) 0.5416(8) 0.051(4) Uani 1 1 d . . . . .
H69 H -0.0904 0.5628 0.5435 0.061 Uiso 1 1 calc R U . . .
C70 C 0.0223(8) 0.5809(2) 0.5044(6) 0.029(2) Uani 1 1 d . . . . .
C71 C -0.0426(8) 0.6020(2) 0.4685(7) 0.036(3) Uani 1 1 d . . . . .
C72 C -0.1013(9) 0.6163(3) 0.5084(7) 0.042(3) Uani 1 1 d . . . . .
H72 H -0.0950 0.6136 0.5590 0.051 Uiso 1 1 calc R U . . .
C73 C -0.1690(9) 0.6347(3) 0.4757(7) 0.045(3) Uani 1 1 d . . . . .
H73 H -0.2080 0.6444 0.5039 0.054 Uiso 1 1 calc R U . . .
C74 C -0.1791(9) 0.6388(3) 0.3995(7) 0.041(3) Uani 1 1 d . . . . .
C75 C -0.1183(8) 0.6252(2) 0.3616(6) 0.032(3) Uani 1 1 d . . . . .
H75 H -0.1226 0.6284 0.3113 0.038 Uiso 1 1 calc R U . . .
C76 C -0.0490(9) 0.6066(2) 0.3948(7) 0.038(3) Uani 1 1 d . . . . .
H76 H -0.0077 0.5975 0.3672 0.046 Uiso 1 1 calc R U . . .
C77 C 0.1918(11) 0.5147(3) 0.6139(10) 0.063(4) Uani 1 1 d . U . . .
C78 C 0.177(2) 0.5145(6) 0.6920(13) 0.158(12) Uani 1 1 d . U . . .
H78A H 0.2132 0.5291 0.7174 0.237 Uiso 1 1 calc R U . . .
H78B H 0.2026 0.4982 0.7147 0.237 Uiso 1 1 calc R U . . .
H78C H 0.1068 0.5161 0.6947 0.237 Uiso 1 1 calc R U . . .
C79 C 0.149(2) 0.4897(5) 0.5784(19) 0.166(12) Uani 1 1 d . U . . .
H79A H 0.0766 0.4899 0.5751 0.250 Uiso 1 1 calc R U . . .
H79B H 0.1757 0.4748 0.6076 0.250 Uiso 1 1 calc R U . . .
H79C H 0.1659 0.4883 0.5299 0.250 Uiso 1 1 calc R U . . .
C80 C 0.2942(15) 0.5149(5) 0.6078(18) 0.137(10) Uani 1 1 d . U . . .
H80A H 0.3015 0.5170 0.5570 0.206 Uiso 1 1 calc R U . . .
H80B H 0.3244 0.4985 0.6260 0.206 Uiso 1 1 calc R U . . .
H80C H 0.3269 0.5293 0.6362 0.206 Uiso 1 1 calc R U . . .
C81 C -0.2402(11) 0.6852(3) 0.3971(10) 0.062(4) Uani 1 1 d . . . . .
H81A H -0.2405 0.6843 0.4492 0.093 Uiso 1 1 calc R U . . .
H81B H -0.2910 0.6975 0.3751 0.093 Uiso 1 1 calc R U . . .
H81C H -0.1753 0.6911 0.3882 0.093 Uiso 1 1 calc R U . . .
C82 C -0.3616(8) 0.6483(3) 0.3782(8) 0.050(4) Uani 1 1 d . . . . .
H82A H -0.3714 0.6309 0.3571 0.074 Uiso 1 1 calc R U . . .
H82B H -0.4148 0.6598 0.3558 0.074 Uiso 1 1 calc R U . . .
H82C H -0.3622 0.6474 0.4303 0.074 Uiso 1 1 calc R U . . .
C83 C -0.2637(11) 0.6596(3) 0.2825(8) 0.059(4) Uani 1 1 d . . . . .
H83A H -0.2020 0.6670 0.2716 0.088 Uiso 1 1 calc R U . . .
H83B H -0.3196 0.6701 0.2599 0.088 Uiso 1 1 calc R U . . .
H83C H -0.2712 0.6418 0.2637 0.088 Uiso 1 1 calc R U . . .
C84 C 0.2218(7) 0.5940(2) 0.3810(6) 0.027(2) Uani 1 1 d . . . . .
C85 C 0.1986(8) 0.5681(2) 0.3624(6) 0.030(2) Uani 1 1 d . . . . .
H85 H 0.1725 0.5575 0.3963 0.036 Uiso 1 1 calc R U . . .
C86 C 0.2121(10) 0.5566(3) 0.2946(7) 0.042(3) Uani 1 1 d . . . . .
C87 C 0.2463(11) 0.5729(3) 0.2460(7) 0.051(4) Uani 1 1 d . . . . .
H87 H 0.2558 0.5663 0.2003 0.061 Uiso 1 1 calc R U . . .
C88 C 0.2674(11) 0.5990(3) 0.2624(7) 0.047(3) Uani 1 1 d . . . . .
H88 H 0.2897 0.6097 0.2269 0.056 Uiso 1 1 calc R U . . .
C89 C 0.2569(9) 0.6102(2) 0.3297(6) 0.033(3) Uani 1 1 d . . . . .
C90 C 0.2861(9) 0.6386(2) 0.3408(7) 0.035(3) Uani 1 1 d . . . . .
C91 C 0.2539(10) 0.6567(3) 0.2868(7) 0.048(3) Uani 1 1 d . . . . .
H91 H 0.2077 0.6515 0.2461 0.058 Uiso 1 1 calc R U . . .
C92 C 0.2871(11) 0.6821(3) 0.2907(8) 0.052(4) Uani 1 1 d . . . . .
H92 H 0.2668 0.6932 0.2509 0.062 Uiso 1 1 calc R U . . .
C93 C 0.3484(9) 0.6918(3) 0.3501(8) 0.045(3) Uani 1 1 d . . . . .
C94 C 0.3787(9) 0.6740(3) 0.4052(8) 0.044(3) Uani 1 1 d . . . . .
H94 H 0.4201 0.6798 0.4477 0.053 Uiso 1 1 calc R U . . .
C95 C 0.3501(9) 0.6474(3) 0.4002(7) 0.042(3) Uani 1 1 d . . . . .
H95 H 0.3752 0.6357 0.4378 0.051 Uiso 1 1 calc R U . . .
C96 C 0.1905(11) 0.5273(3) 0.2822(8) 0.050(3) Uani 1 1 d . . . . .
C97 C 0.1927(16) 0.5205(3) 0.2017(10) 0.082(6) Uani 1 1 d . . . . .
H97A H 0.1884 0.5017 0.1953 0.123 Uiso 1 1 calc R U . . .
H97B H 0.2545 0.5268 0.1879 0.123 Uiso 1 1 calc R U . . .
H97C H 0.1366 0.5288 0.1712 0.123 Uiso 1 1 calc R U . . .
C98 C 0.0882(14) 0.5212(3) 0.3005(12) 0.084(6) Uani 1 1 d . . . . .
H98A H 0.0407 0.5341 0.2783 0.125 Uiso 1 1 calc R U . . .
H98B H 0.0909 0.5214 0.3530 0.125 Uiso 1 1 calc R U . . .
H98C H 0.0675 0.5039 0.2819 0.125 Uiso 1 1 calc R U . . .
C99 C 0.2685(17) 0.5128(3) 0.3297(12) 0.091(7) Uani 1 1 d . . . . .
H99A H 0.2525 0.4942 0.3274 0.137 Uiso 1 1 calc R U . . .
H99B H 0.2723 0.5189 0.3795 0.137 Uiso 1 1 calc R U . . .
H99C H 0.3322 0.5156 0.3136 0.137 Uiso 1 1 calc R U . . .
C104 C 0.3182(7) 0.6016(2) 0.5305(5) 0.023(2) Uani 1 1 d . . . . .
C105 C 0.3325(9) 0.6137(2) 0.5994(6) 0.035(3) Uani 1 1 d . . . . .
C106 C 0.4243(10) 0.6109(3) 0.6412(7) 0.046(3) Uani 1 1 d . . . . .
H106 H 0.4379 0.6198 0.6861 0.056 Uiso 1 1 calc R U . . .
C107 C 0.4982(9) 0.5954(3) 0.6193(7) 0.052(4) Uani 1 1 d . . . . .
H107 H 0.5593 0.5932 0.6506 0.063 Uiso 1 1 calc R U . . .
C108 C 0.4834(9) 0.5830(3) 0.5522(6) 0.040(3) Uani 1 1 d . . . . .
C109 C 0.3928(8) 0.5869(2) 0.5088(6) 0.034(3) Uani 1 1 d . . . . .
H109 H 0.3815 0.5792 0.4622 0.040 Uiso 1 1 calc R U . . .
C110 C 0.2562(8) 0.6291(2) 0.6301(6) 0.033(3) Uani 1 1 d . . . . .
C111 C 0.1747(8) 0.6172(2) 0.6541(6) 0.035(3) Uani 1 1 d . . . . .
H111 H 0.1647 0.5991 0.6466 0.042 Uiso 1 1 calc R U . . .
C112 C 0.1075(8) 0.6313(2) 0.6889(6) 0.033(3) Uani 1 1 d . . . . .
H112 H 0.0507 0.6228 0.7007 0.040 Uiso 1 1 calc R U . . .
C113 C 0.1229(8) 0.6577(2) 0.7066(6) 0.033(3) Uani 1 1 d . . . . .
C114 C 0.2026(9) 0.6698(2) 0.6814(6) 0.036(3) Uani 1 1 d . . . . .
H114 H 0.2130 0.6878 0.6899 0.043 Uiso 1 1 calc R U . . .
C115 C 0.2682(9) 0.6560(3) 0.6438(6) 0.038(3) Uani 1 1 d . . . . .
H115 H 0.3210 0.6650 0.6276 0.045 Uiso 1 1 calc R U . . .
C116 C 0.5652(10) 0.5650(3) 0.5295(7) 0.048(3) Uani 1 1 d . . . . .
C117 C 0.6548(12) 0.5814(5) 0.5221(12) 0.095(7) Uani 1 1 d . . . . .
H11A H 0.6377 0.5937 0.4822 0.142 Uiso 1 1 calc R U . . .
H11B H 0.7087 0.5702 0.5122 0.142 Uiso 1 1 calc R U . . .
H11C H 0.6758 0.5910 0.5670 0.142 Uiso 1 1 calc R U . . .
C118 C 0.5900(13) 0.5435(3) 0.5883(10) 0.075(5) Uani 1 1 d . . . . .
H11D H 0.6129 0.5516 0.6353 0.112 Uiso 1 1 calc R U . . .
H11E H 0.6420 0.5322 0.5754 0.112 Uiso 1 1 calc R U . . .
H11F H 0.5307 0.5332 0.5911 0.112 Uiso 1 1 calc R U . . .
C119 C 0.5284(13) 0.5508(5) 0.4570(10) 0.093(7) Uani 1 1 d . . . . .
H11G H 0.4657 0.5420 0.4599 0.139 Uiso 1 1 calc R U . . .
H11H H 0.5776 0.5379 0.4480 0.139 Uiso 1 1 calc R U . . .
H11I H 0.5186 0.5634 0.4175 0.139 Uiso 1 1 calc R U . . .
C120 C 0.0581(10) 0.6733(3) 0.7522(8) 0.047(3) Uani 1 1 d . . . . .
C121 C -0.0217(13) 0.6558(4) 0.7783(10) 0.070(5) Uani 1 1 d . . . . .
H12A H -0.0632 0.6480 0.7365 0.105 Uiso 1 1 calc R U . . .
H12B H -0.0628 0.6663 0.8053 0.105 Uiso 1 1 calc R U . . .
H12C H 0.0108 0.6421 0.8097 0.105 Uiso 1 1 calc R U . . .
C122 C 0.0054(13) 0.6954(4) 0.7056(10) 0.076(5) Uani 1 1 d . . . . .
H12D H 0.0547 0.7066 0.6889 0.114 Uiso 1 1 calc R U . . .
H12E H -0.0344 0.7055 0.7346 0.114 Uiso 1 1 calc R U . . .
H12F H -0.0377 0.6880 0.6639 0.114 Uiso 1 1 calc R U . . .
C123 C 0.1194(15) 0.6842(3) 0.8182(8) 0.070(5) Uani 1 1 d . . . . .
H12G H 0.1449 0.6700 0.8506 0.106 Uiso 1 1 calc R U . . .
H12H H 0.0788 0.6957 0.8428 0.106 Uiso 1 1 calc R U . . .
H12I H 0.1748 0.6940 0.8044 0.106 Uiso 1 1 calc R U . . .
C124 C 0.084(3) 0.6849(5) 0.5028(12) 0.139(6) Uani 1 1 d . U . . .
H12J H 0.0289 0.6852 0.5306 0.167 Uiso 1 1 calc R U . . .
H12K H 0.1379 0.6971 0.5223 0.167 Uiso 1 1 calc R U . . .
C125 C 0.065(3) 0.6850(5) 0.4471(12) 0.139(6) Uani 1 1 d . U . . .
H125 H -0.0049 0.6791 0.4474 0.167 Uiso 1 1 calc R U . . .
C126 C 0.050(2) 0.6911(5) 0.3697(11) 0.139(6) Uani 1 1 d . U . . .
H12Y H 0.1099 0.6990 0.3574 0.209 Uiso 1 1 calc R U . . .
H12Z H -0.0055 0.7033 0.3583 0.209 Uiso 1 1 calc R U . . .
H12L H 0.0349 0.6752 0.3417 0.209 Uiso 1 1 calc R U . . .
Sb1 Sb 0.27529(9) 0.75599(2) 0.69422(7) 0.0636(3) Uani 1 1 d . . . . .
F1 F 0.3736(14) 0.7455(3) 0.6480(9) 0.145(6) Uani 1 1 d . . . . .
F2 F 0.1712(10) 0.7672(3) 0.7401(9) 0.130(5) Uani 1 1 d . . . . .
F3 F 0.3627(9) 0.7740(2) 0.7621(7) 0.102(4) Uani 1 1 d . . . . .
F4 F 0.2607(10) 0.7857(3) 0.6360(8) 0.119(5) Uani 1 1 d . . . . .
F5 F 0.1844(11) 0.7387(2) 0.6273(8) 0.115(5) Uani 1 1 d . . . . .
F6 F 0.2917(9) 0.7268(2) 0.7530(6) 0.099(4) Uani 1 1 d . . . . .
Sb2 Sb -0.12788(9) 0.57350(2) 0.74186(6) 0.0647(3) Uani 1 1 d . . . . .
F7 F 0.0072(9) 0.5709(4) 0.7333(7) 0.129(6) Uani 1 1 d . . . . .
F8 F -0.2632(10) 0.5764(3) 0.7487(7) 0.113(4) Uani 1 1 d . . . . .
F9 F -0.1002(12) 0.5970(3) 0.8181(6) 0.119(5) Uani 1 1 d . . . . .
F10 F -0.1403(11) 0.6012(2) 0.6747(6) 0.105(4) Uani 1 1 d . . . . .
F11 F -0.1570(9) 0.5495(2) 0.6656(6) 0.096(4) Uani 1 1 d . . . . .
F12 F -0.1139(10) 0.5462(2) 0.8087(7) 0.099(4) Uani 1 1 d . . . . .
C100 C 0.3866(11) 0.7204(3) 0.3563(9) 0.071(4) Uani 1 1 d D U . . .
C103 C 0.3433(19) 0.7373(5) 0.2896(13) 0.089(7) Uani 0.715(19) 1 d D U P A 1
H10A H 0.2711 0.7362 0.2818 0.133 Uiso 0.715(19) 1 calc R U P A 1
H10B H 0.3636 0.7554 0.2985 0.133 Uiso 0.715(19) 1 calc R U P A 1
H10C H 0.3681 0.7309 0.2466 0.133 Uiso 0.715(19) 1 calc R U P A 1
C101 C 0.5014(15) 0.7226(6) 0.3671(15) 0.097(8) Uani 0.715(19) 1 d D U P A 1
H10D H 0.5302 0.7121 0.4088 0.145 Uiso 0.715(19) 1 calc R U P A 1
H10E H 0.5254 0.7163 0.3238 0.145 Uiso 0.715(19) 1 calc R U P A 1
H10F H 0.5209 0.7407 0.3756 0.145 Uiso 0.715(19) 1 calc R U P A 1
C102 C 0.3515(19) 0.7323(4) 0.4245(12) 0.082(6) Uani 0.715(19) 1 d D U P A 1
H10G H 0.2793 0.7312 0.4192 0.123 Uiso 0.715(19) 1 calc R U P A 1
H10H H 0.3811 0.7226 0.4676 0.123 Uiso 0.715(19) 1 calc R U P A 1
H10I H 0.3719 0.7505 0.4295 0.123 Uiso 0.715(19) 1 calc R U P A 1
C1A C 0.444(4) 0.7237(13) 0.291(2) 0.094(12) Uani 0.285(19) 1 d D U P A 2
H1AA H 0.4985 0.7113 0.2956 0.142 Uiso 0.285(19) 1 calc R U P A 2
H1AB H 0.3987 0.7205 0.2458 0.142 Uiso 0.285(19) 1 calc R U P A 2
H1AC H 0.4698 0.7414 0.2908 0.142 Uiso 0.285(19) 1 calc R U P A 2
C1B C 0.301(3) 0.7402(9) 0.348(3) 0.082(11) Uani 0.285(19) 1 d D U P A 2
H1BA H 0.2549 0.7365 0.3033 0.123 Uiso 0.285(19) 1 calc R U P A 2
H1BB H 0.2654 0.7388 0.3893 0.123 Uiso 0.285(19) 1 calc R U P A 2
H1BC H 0.3270 0.7578 0.3457 0.123 Uiso 0.285(19) 1 calc R U P A 2
C1C C 0.459(3) 0.7261(9) 0.4268(18) 0.070(9) Uani 0.285(19) 1 d D U P A 2
H1CA H 0.5136 0.7135 0.4319 0.105 Uiso 0.285(19) 1 calc R U P A 2
H1CB H 0.4859 0.7436 0.4247 0.105 Uiso 0.285(19) 1 calc R U P A 2
H1CC H 0.4244 0.7246 0.4683 0.105 Uiso 0.285(19) 1 calc R U P A 2
C58 C 0.3550(10) 0.7419(3) 1.0082(8) 0.064(3) Uani 1 1 d D U . . .
C59A C 0.4022(17) 0.7650(4) 1.0514(14) 0.065(6) Uani 0.592(19) 1 d D U P B 1
H59A H 0.3903 0.7637 1.1014 0.097 Uiso 0.592(19) 1 calc R U P B 1
H59B H 0.4735 0.7650 1.0507 0.097 Uiso 0.592(19) 1 calc R U P B 1
H59C H 0.3732 0.7811 1.0299 0.097 Uiso 0.592(19) 1 calc R U P B 1
C60A C 0.2447(15) 0.7448(5) 1.0071(16) 0.081(7) Uani 0.592(19) 1 d D U P B 1
H60A H 0.2299 0.7427 1.0563 0.122 Uiso 0.592(19) 1 calc R U P B 1
H60B H 0.2234 0.7620 0.9887 0.122 Uiso 0.592(19) 1 calc R U P B 1
H60C H 0.2094 0.7314 0.9758 0.122 Uiso 0.592(19) 1 calc R U P B 1
C61A C 0.376(2) 0.7451(5) 0.9321(12) 0.086(7) Uani 0.592(19) 1 d D U P B 1
H61A H 0.4471 0.7432 0.9319 0.129 Uiso 0.592(19) 1 calc R U P B 1
H61B H 0.3403 0.7317 0.9010 0.129 Uiso 0.592(19) 1 calc R U P B 1
H61C H 0.3543 0.7623 0.9140 0.129 Uiso 0.592(19) 1 calc R U P B 1
C60B C 0.320(3) 0.7569(7) 1.0683(15) 0.090(9) Uani 0.408(19) 1 d D U P B 2
H60D H 0.2688 0.7470 1.0871 0.134 Uiso 0.408(19) 1 calc R U P B 2
H60E H 0.3758 0.7599 1.1071 0.134 Uiso 0.408(19) 1 calc R U P B 2
H60F H 0.2928 0.7736 1.0496 0.134 Uiso 0.408(19) 1 calc R U P B 2
C61B C 0.269(2) 0.7408(6) 0.9454(15) 0.069(8) Uani 0.408(19) 1 d D U P B 2
H61D H 0.2886 0.7311 0.9051 0.103 Uiso 0.408(19) 1 calc R U P B 2
H61E H 0.2122 0.7321 0.9613 0.103 Uiso 0.408(19) 1 calc R U P B 2
H61F H 0.2497 0.7585 0.9296 0.103 Uiso 0.408(19) 1 calc R U P B 2
C59B C 0.434(2) 0.7579(7) 0.981(2) 0.081(9) Uani 0.408(19) 1 d D U P B 2
H59D H 0.4584 0.7486 0.9414 0.122 Uiso 0.408(19) 1 calc R U P B 2
H59E H 0.4062 0.7746 0.9626 0.122 Uiso 0.408(19) 1 calc R U P B 2
H59F H 0.4891 0.7609 1.0200 0.122 Uiso 0.408(19) 1 calc R U P B 2
C37 C 0.2059(9) 0.5816(3) 0.9726(8) 0.076(4) Uani 1 1 d D U . . .
C38A C 0.2554(18) 0.5563(5) 0.9989(18) 0.081(8) Uani 0.50(2) 1 d D U P C 1
H38A H 0.3197 0.5600 1.0283 0.122 Uiso 0.50(2) 1 calc R U P C 1
H38B H 0.2137 0.5470 1.0282 0.122 Uiso 0.50(2) 1 calc R U P C 1
H38C H 0.2649 0.5457 0.9574 0.122 Uiso 0.50(2) 1 calc R U P C 1
C39A C 0.1072(16) 0.5745(6) 0.9277(14) 0.080(8) Uani 0.50(2) 1 d D U P C 1
H39A H 0.0725 0.5904 0.9095 0.120 Uiso 0.50(2) 1 calc R U P C 1
H39B H 0.1183 0.5636 0.8869 0.120 Uiso 0.50(2) 1 calc R U P C 1
H39C H 0.0671 0.5650 0.9578 0.120 Uiso 0.50(2) 1 calc R U P C 1
C40A C 0.186(2) 0.5966(6) 1.0391(14) 0.090(8) Uani 0.50(2) 1 d D U P C 1
H40A H 0.1539 0.6131 1.0239 0.136 Uiso 0.50(2) 1 calc R U P C 1
H40B H 0.1430 0.5863 1.0651 0.136 Uiso 0.50(2) 1 calc R U P C 1
H40C H 0.2488 0.5999 1.0709 0.136 Uiso 0.50(2) 1 calc R U P C 1
C38B C 0.2500(17) 0.5702(6) 1.0449(13) 0.074(7) Uani 0.50(2) 1 d D U P C 2
H38D H 0.3070 0.5594 1.0392 0.112 Uiso 0.50(2) 1 calc R U P C 2
H38E H 0.2711 0.5843 1.0790 0.112 Uiso 0.50(2) 1 calc R U P C 2
H38F H 0.2003 0.5596 1.0635 0.112 Uiso 0.50(2) 1 calc R U P C 2
C39B C 0.179(2) 0.5593(6) 0.9216(16) 0.093(8) Uani 0.50(2) 1 d D U P C 2
H39D H 0.2385 0.5491 0.9181 0.139 Uiso 0.50(2) 1 calc R U P C 2
H39E H 0.1302 0.5483 0.9396 0.139 Uiso 0.50(2) 1 calc R U P C 2
H39F H 0.1515 0.5660 0.8737 0.139 Uiso 0.50(2) 1 calc R U P C 2
C40B C 0.1186(19) 0.5981(6) 0.9805(17) 0.090(8) Uani 0.50(2) 1 d D U P C 2
H40D H 0.1396 0.6123 1.0142 0.135 Uiso 0.50(2) 1 calc R U P C 2
H40E H 0.0902 0.6053 0.9334 0.135 Uiso 0.50(2) 1 calc R U P C 2
H40F H 0.0688 0.5876 0.9992 0.135 Uiso 0.50(2) 1 calc R U P C 2

loop_
_atom_site_aniso_label
_atom_site_aniso_U_11
_atom_site_aniso_U_22
_atom_site_aniso_U_33
_atom_site_aniso_U_23
_atom_site_aniso_U_13
_atom_site_aniso_U_12
Au1 0.0422(3) 0.0332(3) 0.0372(3) 0.0073(2) -0.0005(2) -0.0071(2)
P1 0.0301(15) 0.0287(15) 0.0237(14) 0.0028(11) 0.0006(11) 0.0004(12)
C1 0.033(6) 0.043(7) 0.033(6) -0.005(5) 0.008(5) 0.000(5)
C2 0.050(7) 0.033(7) 0.035(7) 0.008(5) 0.008(6) 0.014(6)
C3 0.056(8) 0.032(7) 0.045(7) 0.007(6) 0.018(6) -0.003(6)
C4 0.061(9) 0.034(8) 0.080(11) 0.003(7) 0.029(8) 0.008(7)
C5 0.035(7) 0.053(9) 0.054(8) -0.010(7) 0.015(6) 0.009(6)
C6 0.041(7) 0.041(7) 0.033(6) 0.012(5) 0.007(5) 0.007(5)
C7 0.025(6) 0.044(7) 0.039(7) -0.004(6) 0.000(5) 0.002(5)
C8 0.039(7) 0.070(10) 0.036(7) -0.001(7) 0.006(6) 0.007(7)
C9 0.045(7) 0.057(9) 0.031(6) -0.008(6) 0.003(6) 0.003(6)
C10 0.030(6) 0.041(7) 0.049(8) -0.005(6) 0.000(5) -0.003(5)
C11 0.040(7) 0.056(9) 0.052(8) -0.004(7) 0.016(6) -0.005(6)
C12 0.042(7) 0.064(9) 0.037(7) -0.005(6) 0.011(6) -0.017(7)
C13 0.090(12) 0.032(8) 0.076(11) -0.004(7) 0.039(10) -0.018(8)
C14 0.115(16) 0.066(12) 0.073(12) -0.017(10) -0.003(11) -0.032(11)
C15 0.078(13) 0.051(11) 0.18(2) -0.026(13) 0.054(14) -0.026(10)
C16 0.124(18) 0.054(12) 0.116(18) 0.003(11) 0.024(14) -0.033(12)
C17 0.029(6) 0.064(9) 0.045(8) -0.022(7) 0.001(5) 0.010(6)
C18 0.066(11) 0.080(13) 0.075(12) -0.005(10) -0.013(9) -0.024(9)
C19 0.054(9) 0.100(14) 0.041(8) -0.027(8) -0.005(7) -0.018(9)
C20 0.086(14) 0.029(9) 0.21(3) -0.010(12) 0.014(16) -0.011(9)
C21 0.032(6) 0.037(6) 0.026(6) 0.005(5) 0.006(5) 0.001(5)
C22 0.031(6) 0.049(8) 0.032(6) 0.004(6) 0.004(5) 0.000(5)
C23 0.048(8) 0.063(9) 0.034(7) 0.018(6) -0.003(6) -0.011(7)
C24 0.033(7) 0.096(12) 0.035(7) 0.027(7) -0.001(6) -0.023(7)
C25 0.030(6) 0.043(7) 0.044(7) 0.009(6) 0.001(5) 0.002(5)
C26 0.038(7) 0.036(7) 0.032(6) -0.001(5) 0.003(5) -0.002(5)
C27 0.031(6) 0.057(8) 0.017(5) 0.011(5) 0.005(4) -0.009(5)
C28 0.034(6) 0.052(8) 0.028(6) -0.001(5) 0.001(5) -0.003(6)
C29 0.030(6) 0.090(12) 0.035(7) -0.008(7) 0.007(5) -0.004(7)
C30 0.042(7) 0.071(10) 0.024(6) 0.008(6) -0.007(5) -0.021(7)
C31 0.050(8) 0.055(9) 0.046(8) 0.015(7) -0.002(6) -0.007(7)
C32 0.036(7) 0.062(9) 0.029(6) 0.015(6) 0.003(5) -0.002(6)
C33 0.069(11) 0.124(17) 0.032(8) 0.015(9) 0.005(7) -0.039(11)
C34 0.080(15) 0.25(4) 0.114(19) 0.12(2) 0.050(14) 0.024(18)
C35 0.22(4) 0.16(3) 0.14(3) 0.01(2) 0.07(3) -0.10(3)
C36 0.108(18) 0.32(4) 0.039(11) 0.073(18) -0.013(11) -0.07(2)
C41 0.028(5) 0.023(5) 0.023(5) 0.004(4) -0.005(4) -0.002(4)
C42 0.029(6) 0.033(6) 0.027(6) 0.001(5) -0.001(4) -0.007(5)
C44 0.040(7) 0.036(7) 0.027(6) -0.003(5) 0.010(5) -0.002(5)
C45 0.052(8) 0.042(7) 0.021(6) 0.010(5) 0.010(5) -0.009(6)
C46 0.038(6) 0.022(6) 0.037(6) 0.007(5) 0.000(5) -0.002(5)
C47 0.033(6) 0.025(6) 0.027(6) -0.002(4) 0.001(5) -0.005(5)
C48 0.034(6) 0.032(6) 0.030(6) -0.001(5) 0.002(5) 0.004(5)
C49 0.041(7) 0.020(6) 0.049(8) 0.003(5) -0.011(6) -0.001(5)
C50 0.050(8) 0.030(7) 0.038(7) -0.001(5) -0.014(6) 0.006(6)
C51 0.032(6) 0.033(6) 0.030(6) 0.008(5) -0.001(5) 0.004(5)
C52 0.062(9) 0.024(7) 0.070(10) 0.003(6) -0.018(8) -0.009(6)
C53 0.046(8) 0.042(8) 0.049(8) 0.000(6) -0.015(6) 0.003(6)
C54 0.073(9) 0.026(7) 0.035(7) 0.008(5) 0.003(6) -0.002(6)
C55 0.115(15) 0.042(9) 0.069(11) 0.019(8) 0.025(10) 0.033(9)
C56 0.097(13) 0.037(8) 0.066(10) 0.019(7) 0.001(9) -0.010(8)
C57 0.090(12) 0.030(8) 0.080(12) 0.017(7) -0.034(10) 0.001(8)
C62 0.17(2) 0.047(8) 0.21(3) 0.014(10) 0.11(2) -0.017(9)
C63 0.177(19) 0.039(9) 0.26(3) 0.003(12) 0.15(2) -0.029(10)
C64 0.109(15) 0.087(14) 0.145(19) 0.002(13) 0.050(14) -0.029(12)
Au2 0.0315(2) 0.0307(2) 0.0382(3) 0.0016(2) 0.00042(18) 0.01094(18)
P2 0.0232(13) 0.0270(14) 0.0248(14) 0.0043(11) 0.0004(11) 0.0042(11)
C028 0.034(7) 0.039(7) 0.060(9) -0.002(6) -0.008(6) 0.005(6)
C65 0.027(6) 0.053(8) 0.023(6) 0.005(5) 0.007(4) 0.004(5)
C66 0.024(6) 0.031(6) 0.043(7) -0.003(5) 0.005(5) 0.002(5)
C67 0.036(7) 0.032(7) 0.049(7) 0.006(6) 0.008(6) 0.004(5)
C68 0.035(7) 0.049(8) 0.075(10) 0.038(8) 0.014(7) 0.009(6)
C69 0.019(6) 0.067(10) 0.065(9) 0.011(8) 0.004(6) -0.008(6)
C70 0.028(6) 0.026(6) 0.034(6) 0.006(5) 0.006(5) 0.010(4)
C71 0.027(6) 0.042(7) 0.037(7) 0.009(5) 0.001(5) 0.001(5)
C72 0.027(6) 0.056(8) 0.044(7) 0.005(6) 0.007(5) 0.007(6)
C73 0.036(7) 0.055(9) 0.044(7) 0.004(6) 0.006(6) 0.018(6)
C74 0.025(6) 0.049(8) 0.047(7) 0.002(6) -0.006(5) 0.000(5)
C75 0.037(6) 0.031(6) 0.026(6) 0.004(5) 0.000(5) 0.007(5)
C76 0.035(6) 0.042(7) 0.036(7) 0.005(5) -0.002(5) 0.007(5)
C77 0.054(8) 0.047(8) 0.091(10) 0.043(8) 0.019(8) 0.020(7)
C78 0.22(3) 0.17(2) 0.094(12) 0.076(13) 0.040(15) 0.13(2)
C79 0.17(2) 0.074(14) 0.22(3) 0.019(15) -0.09(2) 0.010(14)
C80 0.063(9) 0.101(15) 0.25(3) 0.110(18) 0.039(13) 0.049(9)
C81 0.043(8) 0.046(9) 0.093(12) 0.005(8) -0.003(8) 0.015(7)
C82 0.019(6) 0.049(8) 0.074(10) 0.024(7) -0.011(6) 0.011(5)
C83 0.048(8) 0.056(9) 0.066(10) 0.015(8) -0.015(7) 0.024(7)
C84 0.022(5) 0.033(6) 0.024(5) 0.001(5) 0.000(4) 0.010(4)
C85 0.027(6) 0.034(6) 0.030(6) 0.003(5) 0.008(5) 0.005(5)
C86 0.043(7) 0.044(8) 0.039(7) -0.015(6) 0.005(6) 0.010(6)
C87 0.075(10) 0.055(9) 0.025(6) -0.010(6) 0.018(6) -0.022(7)
C88 0.062(9) 0.041(8) 0.040(7) -0.009(6) 0.017(6) -0.008(6)
C89 0.037(6) 0.038(7) 0.026(6) 0.005(5) 0.008(5) -0.005(5)
C90 0.033(6) 0.035(7) 0.041(7) 0.001(5) 0.012(5) -0.005(5)
C91 0.050(8) 0.051(8) 0.039(7) 0.001(6) -0.009(6) 0.001(6)
C92 0.060(9) 0.045(8) 0.047(8) 0.011(7) -0.002(7) 0.002(7)
C93 0.036(7) 0.043(8) 0.058(9) 0.014(6) 0.009(6) 0.009(6)
C94 0.035(7) 0.038(7) 0.056(8) 0.008(6) -0.005(6) -0.010(5)
C95 0.041(7) 0.045(8) 0.041(7) 0.008(6) 0.004(6) -0.006(6)
C96 0.061(9) 0.040(8) 0.049(8) -0.010(6) 0.009(7) -0.009(7)
C97 0.117(16) 0.052(10) 0.078(13) -0.022(9) 0.014(11) -0.007(10)
C98 0.087(13) 0.037(9) 0.133(18) -0.018(10) 0.039(12) -0.029(9)
C99 0.128(18) 0.038(9) 0.102(16) 0.002(10) 0.001(13) 0.007(10)
C104 0.024(5) 0.021(5) 0.024(5) 0.000(4) 0.004(4) -0.002(4)
C105 0.031(6) 0.045(7) 0.031(6) 0.005(5) 0.005(5) -0.001(5)
C106 0.043(7) 0.061(9) 0.032(7) -0.027(6) -0.005(6) 0.009(6)
C107 0.024(6) 0.096(12) 0.034(7) -0.004(7) -0.006(5) 0.020(7)
C108 0.031(6) 0.057(8) 0.031(6) 0.012(6) 0.000(5) 0.015(6)
C109 0.029(6) 0.042(7) 0.027(6) 0.005(5) -0.001(5) -0.002(5)
C110 0.025(6) 0.047(7) 0.025(6) -0.005(5) -0.006(4) 0.005(5)
C111 0.030(6) 0.036(7) 0.037(7) -0.011(5) -0.001(5) 0.004(5)
C112 0.024(6) 0.037(7) 0.037(6) -0.005(5) 0.001(5) 0.000(5)
C113 0.032(6) 0.043(7) 0.023(5) -0.008(5) 0.004(5) 0.004(5)
C114 0.041(7) 0.030(6) 0.035(6) -0.002(5) 0.002(5) -0.001(5)
C115 0.035(6) 0.046(7) 0.035(7) 0.006(6) 0.011(5) 0.002(5)
C116 0.047(8) 0.052(8) 0.044(8) -0.001(6) 0.005(6) 0.025(6)
C117 0.034(9) 0.14(2) 0.113(17) 0.016(15) 0.027(10) 0.012(10)
C118 0.074(11) 0.065(11) 0.087(13) 0.032(10) 0.017(10) 0.045(9)
C119 0.055(10) 0.14(2) 0.074(12) -0.036(12) -0.006(9) 0.050(12)
C120 0.045(8) 0.046(8) 0.052(8) 0.004(6) 0.015(6) 0.007(6)
C121 0.063(10) 0.075(12) 0.078(12) -0.017(10) 0.032(9) -0.003(9)
C122 0.072(12) 0.081(13) 0.084(13) -0.001(10) 0.038(10) 0.030(10)
C123 0.126(16) 0.041(9) 0.051(9) -0.016(7) 0.034(10) -0.013(9)
C124 0.255(14) 0.091(6) 0.070(6) 0.017(6) 0.019(9) 0.113(8)
C125 0.254(14) 0.091(6) 0.070(6) 0.017(6) 0.019(9) 0.113(8)
C126 0.254(14) 0.092(7) 0.070(7) 0.018(6) 0.020(9) 0.113(8)
Sb1 0.0609(7) 0.0542(7) 0.0729(7) 0.0014(5) 0.0022(5) -0.0118(5)
F1 0.178(16) 0.134(13) 0.136(13) -0.032(10) 0.062(12) 0.013(11)
F2 0.098(10) 0.144(13) 0.155(14) -0.009(11) 0.043(9) 0.013(9)
F3 0.117(9) 0.082(8) 0.096(8) 0.003(6) -0.021(7) -0.040(7)
F4 0.110(10) 0.090(9) 0.150(12) 0.033(8) -0.005(9) -0.032(8)
F5 0.136(11) 0.079(8) 0.113(10) 0.000(7) -0.029(8) -0.026(7)
F6 0.116(9) 0.085(8) 0.088(8) 0.005(6) -0.006(7) -0.025(7)
Sb2 0.0806(8) 0.0634(7) 0.0522(6) -0.0085(5) 0.0174(5) -0.0270(6)
F7 0.073(8) 0.215(17) 0.105(10) -0.034(10) 0.028(7) -0.043(9)
F8 0.101(9) 0.138(12) 0.110(10) 0.008(9) 0.045(8) 0.010(8)
F9 0.201(15) 0.102(9) 0.058(7) -0.022(6) 0.037(8) -0.052(9)
F10 0.156(12) 0.092(8) 0.063(7) 0.011(6) 0.009(7) -0.039(8)
F11 0.105(9) 0.104(9) 0.082(7) -0.027(7) 0.027(6) -0.038(7)
F12 0.117(10) 0.080(8) 0.107(9) 0.008(7) 0.036(8) -0.005(7)
C100 0.070(8) 0.031(6) 0.109(10) -0.001(6) 0.006(7) -0.006(6)
C103 0.094(15) 0.049(12) 0.118(12) 0.010(9) 0.004(9) 0.002(10)
C101 0.070(8) 0.078(17) 0.139(19) 0.012(14) 0.006(7) -0.008(6)
C102 0.099(15) 0.029(10) 0.118(11) -0.002(8) 0.020(10) -0.007(10)
C1A 0.080(17) 0.09(3) 0.117(13) 0.013(14) 0.014(13) 0.005(17)
C1B 0.075(13) 0.037(16) 0.13(2) 0.003(14) 0.010(13) -0.001(13)
C1C 0.072(14) 0.03(2) 0.106(12) 0.008(11) 0.008(10) -0.020(13)
C58 0.075(8) 0.032(6) 0.079(8) 0.021(5) -0.009(6) 0.005(5)
C59A 0.063(12) 0.035(8) 0.091(13) 0.011(8) -0.004(10) 0.008(7)
C60A 0.076(8) 0.051(15) 0.110(18) 0.003(13) -0.006(7) 0.004(6)
C61A 0.139(18) 0.029(12) 0.088(8) 0.026(7) 0.015(9) 0.023(12)
C60B 0.097(18) 0.075(18) 0.089(11) 0.005(12) -0.011(11) 0.026(13)
C61B 0.075(11) 0.046(18) 0.079(11) 0.023(10) -0.009(10) 0.003(10)
C59B 0.083(11) 0.045(15) 0.111(18) 0.033(13) 0.001(12) 0.003(11)
C37 0.036(6) 0.104(11) 0.088(9) 0.051(7) 0.013(6) -0.020(6)
C38A 0.035(11) 0.101(12) 0.102(18) 0.048(10) -0.002(12) -0.025(8)
C39A 0.036(7) 0.117(19) 0.089(13) 0.050(12) 0.014(8) -0.023(9)
C40A 0.064(16) 0.116(16) 0.093(11) 0.047(11) 0.018(10) -0.012(12)
C38B 0.032(11) 0.099(17) 0.091(10) 0.053(10) 0.009(8) -0.033(11)
C39B 0.047(16) 0.117(13) 0.111(14) 0.036(11) 0.004(12) -0.014(10)
C40B 0.046(9) 0.121(16) 0.106(19) 0.053(13) 0.019(10) -0.008(11)

loop_
_atom_type_symbol
_atom_type_description
_atom_type_scat_dispersion_real
_atom_type_scat_dispersion_imag
_atom_type_scat_source
C C 0.0033 0.0016 'International Tables Vol C Tables 4.2.6.8 and 6.1.1.4'
H H 0.0000 0.0000 'International Tables Vol C Tables 4.2.6.8 and 6.1.1.4'
Au Au -2.0133 8.8022 'International Tables Vol C Tables 4.2.6.8 and 6.1.1.4'
F F 0.0171 0.0103 'International Tables Vol C Tables 4.2.6.8 and 6.1.1.4'
P P 0.1023 0.0942 'International Tables Vol C Tables 4.2.6.8 and 6.1.1.4'
Sb Sb -0.5866 1.5461 'International Tables Vol C Tables 4.2.6.8 and 6.1.1.4'

loop_
_geom_angle_atom_site_label_1
_geom_angle_atom_site_label_2
_geom_angle_atom_site_label_3
_geom_angle
_geom_angle_site_symmetry_1
_geom_angle_site_symmetry_3
_geom_angle_publ_flag
C63 Au1 C62 29.3(8) . . ?
C63 Au1 P1 163.7(7) . . ?
C62 Au1 P1 166.9(7) . . ?
C21 P1 C1 103.0(5) . . ?
C21 P1 C41 103.3(5) . . ?
C1 P1 C41 105.6(5) . . ?
C21 P1 Au1 114.2(4) . . ?
C1 P1 Au1 115.1(4) . . ?
C41 P1 Au1 114.2(3) . . ?
C2 C1 C6 121.8(12) . . ?
C2 C1 P1 116.1(9) . . ?
C6 C1 P1 122.0(10) . . ?
C1 C2 C3 123.7(12) . . ?
C1 C2 H2 118.2 . . ?
C3 C2 H2 118.2 . . ?
C4 C3 C2 115.3(12) . . ?
C4 C3 C13 121.3(13) . . ?
C2 C3 C13 123.3(13) . . ?
C5 C4 C3 120.2(13) . . ?
C5 C4 H4 119.9 . . ?
C3 C4 H4 119.9 . . ?
C4 C5 C6 124.0(12) . . ?
C4 C5 H5 118.0 . . ?
C6 C5 H5 118.0 . . ?
C5 C6 C1 114.9(12) . . ?
C5 C6 C7 118.5(11) . . ?
C1 C6 C7 126.5(11) . . ?
C8 C7 C12 119.1(12) . . ?
C8 C7 C6 123.2(12) . . ?
C12 C7 C6 117.6(11) . . ?
C7 C8 C9 120.5(13) . . ?
C7 C8 H8 119.8 . . ?
C9 C8 H8 119.8 . . ?
C8 C9 C10 121.8(12) . . ?
C8 C9 H9 119.1 . . ?
C10 C9 H9 119.1 . . ?
C11 C10 C9 115.0(12) . . ?
C11 C10 C17 121.7(12) . . ?
C9 C10 C17 123.3(12) . . ?
C12 C11 C10 124.8(13) . . ?
C12 C11 H11 117.6 . . ?
C10 C11 H11 117.6 . . ?
C11 C12 C7 118.8(12) . . ?
C11 C12 H12 120.6 . . ?
C7 C12 H12 120.6 . . ?
C16 C13 C15 105.4(15) . . ?
C16 C13 C14 109.1(16) . . ?
C15 C13 C14 109.9(18) . . ?
C16 C13 C3 109.5(15) . . ?
C15 C13 C3 111.9(13) . . ?
C14 C13 C3 110.8(12) . . ?
C13 C14 H14A 109.5 . . ?
C13 C14 H14B 109.5 . . ?
H14A C14 H14B 109.5 . . ?
C13 C14 H14C 109.5 . . ?
H14A C14 H14C 109.5 . . ?
H14B C14 H14C 109.5 . . ?
C13 C15 H15A 109.5 . . ?
C13 C15 H15B 109.5 . . ?
H15A C15 H15B 109.5 . . ?
C13 C15 H15C 109.5 . . ?
H15A C15 H15C 109.5 . . ?
H15B C15 H15C 109.5 . . ?
C13 C16 H16A 109.5 . . ?
C13 C16 H16B 109.5 . . ?
H16A C16 H16B 109.5 . . ?
C13 C16 H16C 109.5 . . ?
H16A C16 H16C 109.5 . . ?
H16B C16 H16C 109.5 . . ?
C20 C17 C18 103.5(15) . . ?
C20 C17 C10 115.7(12) . . ?
C18 C17 C10 109.0(11) . . ?
C20 C17 C19 106.7(15) . . ?
C18 C17 C19 109.8(13) . . ?
C10 C17 C19 111.7(12) . . ?
C17 C18 H18A 109.5 . . ?
C17 C18 H18B 109.5 . . ?
H18A C18 H18B 109.5 . . ?
C17 C18 H18C 109.5 . . ?
H18A C18 H18C 109.5 . . ?
H18B C18 H18C 109.5 . . ?
C17 C19 H19A 109.5 . . ?
C17 C19 H19B 109.5 . . ?
H19A C19 H19B 109.5 . . ?
C17 C19 H19C 109.5 . . ?
H19A C19 H19C 109.5 . . ?
H19B C19 H19C 109.5 . . ?
C17 C20 H20A 109.5 . . ?
C17 C20 H20B 109.5 . . ?
H20A C20 H20B 109.5 . . ?
C17 C20 H20C 109.5 . . ?
H20A C20 H20C 109.5 . . ?
H20B C20 H20C 109.5 . . ?
C26 C21 C22 121.1(11) . . ?
C26 C21 P1 119.0(9) . . ?
C22 C21 P1 119.8(9) . . ?
C23 C22 C21 115.6(11) . . ?
C23 C22 C27 116.7(11) . . ?
C21 C22 C27 127.7(10) . . ?
C22 C23 C24 123.4(12) . . ?
C22 C23 H23 118.3 . . ?
C24 C23 H23 118.3 . . ?
C25 C24 C23 121.0(12) . . ?
C25 C24 H24 119.5 . . ?
C23 C24 H24 119.5 . . ?
C24 C25 C26 115.8(12) . . ?
C24 C25 C37 123.4(11) . . ?
C26 C25 C37 120.7(11) . . ?
C21 C26 C25 122.9(11) . . ?
C21 C26 H26 118.5 . . ?
C25 C26 H26 118.5 . . ?
C32 C27 C28 118.4(11) . . ?
C32 C27 C22 120.2(11) . . ?
C28 C27 C22 120.8(12) . . ?
C29 C28 C27 119.0(13) . . ?
C29 C28 H28 120.5 . . ?
C27 C28 H28 120.5 . . ?
C30 C29 C28 123.5(13) . . ?
C30 C29 H29 118.2 . . ?
C28 C29 H29 118.2 . . ?
C29 C30 C31 116.6(12) . . ?
C29 C30 C33 123.2(15) . . ?
C31 C30 C33 120.1(15) . . ?
C30 C31 C32 121.0(13) . . ?
C30 C31 H31 119.5 . . ?
C32 C31 H31 119.5 . . ?
C27 C32 C31 121.4(13) . . ?
C27 C32 H32 119.3 . . ?
C31 C32 H32 119.3 . . ?
C36 C33 C34 109(2) . . ?
C36 C33 C30 109.2(14) . . ?
C34 C33 C30 112.7(16) . . ?
C36 C33 C35 105(2) . . ?
C34 C33 C35 110(2) . . ?
C30 C33 C35 109.6(17) . . ?
C33 C34 H34A 109.5 . . ?
C33 C34 H34B 109.5 . . ?
H34A C34 H34B 109.5 . . ?
C33 C34 H34C 109.5 . . ?
H34A C34 H34C 109.5 . . ?
H34B C34 H34C 109.5 . . ?
C33 C35 H35A 109.5 . . ?
C33 C35 H35B 109.5 . . ?
H35A C35 H35B 109.5 . . ?
C33 C35 H35C 109.5 . . ?
H35A C35 H35C 109.5 . . ?
H35B C35 H35C 109.5 . . ?
C33 C36 H36A 109.5 . . ?
C33 C36 H36B 109.5 . . ?
H36A C36 H36B 109.5 . . ?
C33 C36 H36C 109.5 . . ?
H36A C36 H36C 109.5 . . ?
H36B C36 H36C 109.5 . . ?
C47 C41 C42 121.2(10) . . ?
C47 C41 P1 117.5(8) . . ?
C42 C41 P1 121.3(8) . . ?
C41 C42 C44 116.4(10) . . ?
C41 C42 C48 124.4(10) . . ?
C44 C42 C48 119.1(10) . . ?
C45 C44 C42 123.0(11) . . ?
C45 C44 H44 118.5 . . ?
C42 C44 H44 118.5 . . ?
C44 C45 C46 121.4(10) . . ?
C44 C45 H45 119.3 . . ?
C46 C45 H45 119.3 . . ?
C45 C46 C47 116.3(10) . . ?
C45 C46 C54 122.6(11) . . ?
C47 C46 C54 121.1(11) . . ?
C41 C47 C46 121.7(10) . . ?
C41 C47 H47 119.1 . . ?
C46 C47 H47 119.1 . . ?
C49 C48 C53 117.6(11) . . ?
C49 C48 C42 121.6(10) . . ?
C53 C48 C42 120.8(10) . . ?
C48 C49 C50 120.0(11) . . ?
C48 C49 H49 120.0 . . ?
C50 C49 H49 120.0 . . ?
C51 C50 C49 122.6(11) . . ?
C51 C50 H50 118.7 . . ?
C49 C50 H50 118.7 . . ?
C50 C51 C52 116.0(11) . . ?
C50 C51 C58 120.8(10) . . ?
C52 C51 C58 123.1(11) . . ?
C51 C52 C53 122.5(12) . . ?
C51 C52 H52 118.8 . . ?
C53 C52 H52 118.8 . . ?
C52 C53 C48 121.2(12) . . ?
C52 C53 H53 119.4 . . ?
C48 C53 H53 119.4 . . ?
C55 C54 C57 113.2(15) . . ?
C55 C54 C56 107.1(13) . . ?
C57 C54 C56 109.1(13) . . ?
C55 C54 C46 112.5(11) . . ?
C57 C54 C46 105.9(10) . . ?
C56 C54 C46 109.0(12) . . ?
C54 C55 H55A 109.5 . . ?
C54 C55 H55B 109.5 . . ?
H55A C55 H55B 109.5 . . ?
C54 C55 H55C 109.5 . . ?
H55A C55 H55C 109.5 . . ?
H55B C55 H55C 109.5 . . ?
C54 C56 H56A 109.5 . . ?
C54 C56 H56B 109.5 . . ?
H56A C56 H56B 109.5 . . ?
C54 C56 H56C 109.5 . . ?
H56A C56 H56C 109.5 . . ?
H56B C56 H56C 109.5 . . ?
C54 C57 H57A 109.5 . . ?
C54 C57 H57B 109.5 . . ?
H57A C57 H57B 109.5 . . ?
C54 C57 H57C 109.5 . . ?
H57A C57 H57C 109.5 . . ?
H57B C57 H57C 109.5 . . ?
C63 C62 Au1 74.1(15) . . ?
C63 C62 H62A 116.1 . . ?
Au1 C62 H62A 116.1 . . ?
C63 C62 H62B 116.1 . . ?
Au1 C62 H62B 116.1 . . ?
H62A C62 H62B 113.1 . . ?
C62 C63 C64 151(4) . . ?
C62 C63 Au1 76.6(15) . . ?
C64 C63 Au1 113.6(17) . . ?
C62 C63 H63 102.0 . . ?
C64 C63 H63 102.0 . . ?
Au1 C63 H63 102.0 . . ?
C63 C64 H64A 109.5 . . ?
C63 C64 H64B 109.5 . . ?
H64A C64 H64B 109.5 . . ?
C63 C64 H64C 109.5 . . ?
H64A C64 H64C 109.5 . . ?
H64B C64 H64C 109.5 . . ?
C124 Au2 C125 26.7(7) . . ?
C124 Au2 P2 167.4(6) . . ?
C125 Au2 P2 165.8(6) . . ?
C104 P2 C65 101.9(5) . . ?
C104 P2 C84 105.4(5) . . ?
C65 P2 C84 106.7(5) . . ?
C104 P2 Au2 112.3(3) . . ?
C65 P2 Au2 114.8(4) . . ?
C84 P2 Au2 114.6(4) . . ?
C81 C028 C83 111.7(13) . . ?
C81 C028 C82 112.3(13) . . ?
C83 C028 C82 107.1(12) . . ?
C81 C028 C74 110.4(11) . . ?
C83 C028 C74 108.7(11) . . ?
C82 C028 C74 106.4(10) . . ?
C66 C65 C70 119.0(11) . . ?
C66 C65 P2 118.5(8) . . ?
C70 C65 P2 122.3(9) . . ?
C67 C66 C65 124.2(11) . . ?
C67 C66 H66 117.9 . . ?
C65 C66 H66 117.9 . . ?
C66 C67 C68 116.2(11) . . ?
C66 C67 C77 122.1(11) . . ?
C68 C67 C77 121.7(11) . . ?
C69 C68 C67 121.6(12) . . ?
C69 C68 H68 119.2 . . ?
C67 C68 H68 119.2 . . ?
C68 C69 C70 122.7(11) . . ?
C68 C69 H69 118.6 . . ?
C70 C69 H69 118.6 . . ?
C69 C70 C65 116.3(10) . . ?
C69 C70 C71 117.8(10) . . ?
C65 C70 C71 125.9(10) . . ?
C76 C71 C72 119.5(11) . . ?
C76 C71 C70 120.7(11) . . ?
C72 C71 C70 119.8(11) . . ?
C71 C72 C73 121.6(12) . . ?
C71 C72 H72 119.2 . . ?
C73 C72 H72 119.2 . . ?
C72 C73 C74 119.3(12) . . ?
C72 C73 H73 120.4 . . ?
C74 C73 H73 120.4 . . ?
C75 C74 C73 118.3(11) . . ?
C75 C74 C028 124.7(12) . . ?
C73 C74 C028 117.0(12) . . ?
C74 C75 C76 122.4(11) . . ?
C74 C75 H75 118.8 . . ?
C76 C75 H75 118.8 . . ?
C71 C76 C75 118.9(12) . . ?
C71 C76 H76 120.6 . . ?
C75 C76 H76 120.6 . . ?
C80 C77 C78 111(2) . . ?
C80 C77 C79 107(2) . . ?
C78 C77 C79 108(2) . . ?
C80 C77 C67 114.0(13) . . ?
C78 C77 C67 107.8(14) . . ?
C79 C77 C67 108.5(15) . . ?
C77 C78 H78A 109.5 . . ?
C77 C78 H78B 109.5 . . ?
H78A C78 H78B 109.5 . . ?
C77 C78 H78C 109.5 . . ?
H78A C78 H78C 109.5 . . ?
H78B C78 H78C 109.5 . . ?
C77 C79 H79A 109.5 . . ?
C77 C79 H79B 109.5 . . ?
H79A C79 H79B 109.5 . . ?
C77 C79 H79C 109.5 . . ?
H79A C79 H79C 109.5 . . ?
H79B C79 H79C 109.5 . . ?
C77 C80 H80A 109.5 . . ?
C77 C80 H80B 109.5 . . ?
H80A C80 H80B 109.5 . . ?
C77 C80 H80C 109.5 . . ?
H80A C80 H80C 109.5 . . ?
H80B C80 H80C 109.5 . . ?
C028 C81 H81A 109.5 . . ?
C028 C81 H81B 109.5 . . ?
H81A C81 H81B 109.5 . . ?
C028 C81 H81C 109.5 . . ?
H81A C81 H81C 109.5 . . ?
H81B C81 H81C 109.5 . . ?
C028 C82 H82A 109.5 . . ?
C028 C82 H82B 109.5 . . ?
H82A C82 H82B 109.5 . . ?
C028 C82 H82C 109.5 . . ?
H82A C82 H82C 109.5 . . ?
H82B C82 H82C 109.5 . . ?
C028 C83 H83A 109.5 . . ?
C028 C83 H83B 109.5 . . ?
H83A C83 H83B 109.5 . . ?
C028 C83 H83C 109.5 . . ?
H83A C83 H83C 109.5 . . ?
H83B C83 H83C 109.5 . . ?
C85 C84 C89 118.8(10) . . ?
C85 C84 P2 116.4(8) . . ?
C89 C84 P2 124.7(9) . . ?
C84 C85 C86 123.6(11) . . ?
C84 C85 H85 118.2 . . ?
C86 C85 H85 118.2 . . ?
C87 C86 C85 116.2(12) . . ?
C87 C86 C96 124.9(12) . . ?
C85 C86 C96 118.9(12) . . ?
C86 C87 C88 121.4(12) . . ?
C86 C87 H87 119.3 . . ?
C88 C87 H87 119.3 . . ?
C87 C88 C89 122.7(12) . . ?
C87 C88 H88 118.7 . . ?
C89 C88 H88 118.7 . . ?
C88 C89 C84 117.3(11) . . ?
C88 C89 C90 116.9(10) . . ?
C84 C89 C90 125.8(10) . . ?
C95 C90 C91 116.8(12) . . ?
C95 C90 C89 123.1(11) . . ?
C91 C90 C89 119.9(11) . . ?
C92 C91 C90 122.0(12) . . ?
C92 C91 H91 119.0 . . ?
C90 C91 H91 119.0 . . ?
C93 C92 C91 122.7(13) . . ?
C93 C92 H92 118.7 . . ?
C91 C92 H92 118.7 . . ?
C92 C93 C94 115.5(13) . . ?
C92 C93 C100 123.8(12) . . ?
C94 C93 C100 120.7(13) . . ?
C93 C94 C95 122.5(13) . . ?
C93 C94 H94 118.7 . . ?
C95 C94 H94 118.7 . . ?
C90 C95 C94 120.2(12) . . ?
C90 C95 H95 119.9 . . ?
C94 C95 H95 119.9 . . ?
C99 C96 C98 111.0(16) . . ?
C99 C96 C86 107.5(12) . . ?
C98 C96 C86 109.3(12) . . ?
C99 C96 C97 110.2(15) . . ?
C98 C96 C97 109.4(14) . . ?
C86 C96 C97 109.4(12) . . ?
C96 C97 H97A 109.5 . . ?
C96 C97 H97B 109.5 . . ?
H97A C97 H97B 109.5 . . ?
C96 C97 H97C 109.5 . . ?
H97A C97 H97C 109.5 . . ?
H97B C97 H97C 109.5 . . ?
C96 C98 H98A 109.5 . . ?
C96 C98 H98B 109.5 . . ?
H98A C98 H98B 109.5 . . ?
C96 C98 H98C 109.5 . . ?
H98A C98 H98C 109.5 . . ?
H98B C98 H98C 109.5 . . ?
C96 C99 H99A 109.5 . . ?
C96 C99 H99B 109.5 . . ?
H99A C99 H99B 109.5 . . ?
C96 C99 H99C 109.5 . . ?
H99A C99 H99C 109.5 . . ?
H99B C99 H99C 109.5 . . ?
C109 C104 C105 120.4(10) . . ?
C109 C104 P2 120.0(8) . . ?
C105 C104 P2 119.6(8) . . ?
C106 C105 C104 116.9(11) . . ?
C106 C105 C110 117.8(11) . . ?
C104 C105 C110 125.4(10) . . ?
C105 C106 C107 121.9(11) . . ?
C105 C106 H106 119.1 . . ?
C107 C106 H106 119.1 . . ?
C108 C107 C106 121.1(11) . . ?
C108 C107 H107 119.5 . . ?
C106 C107 H107 119.5 . . ?
C109 C108 C107 116.7(11) . . ?
C109 C108 C116 122.7(12) . . ?
C107 C108 C116 120.5(11) . . ?
C104 C109 C108 122.9(11) . . ?
C104 C109 H109 118.6 . . ?
C108 C109 H109 118.6 . . ?
C111 C110 C115 116.2(11) . . ?
C111 C110 C105 122.0(11) . . ?
C115 C110 C105 121.4(11) . . ?
C110 C111 C112 122.2(11) . . ?
C110 C111 H111 118.9 . . ?
C112 C111 H111 118.9 . . ?
C113 C112 C111 121.5(11) . . ?
C113 C112 H112 119.3 . . ?
C111 C112 H112 119.3 . . ?
C114 C113 C112 116.4(10) . . ?
C114 C113 C120 120.0(11) . . ?
C112 C113 C120 123.5(11) . . ?
C113 C114 C115 122.4(11) . . ?
C113 C114 H114 118.8 . . ?
C115 C114 H114 118.8 . . ?
C110 C115 C114 121.1(11) . . ?
C110 C115 H115 119.5 . . ?
C114 C115 H115 119.5 . . ?
C117 C116 C119 109.7(15) . . ?
C117 C116 C118 111.9(14) . . ?
C119 C116 C118 106.6(15) . . ?
C117 C116 C108 108.6(13) . . ?
C119 C116 C108 111.7(11) . . ?
C118 C116 C108 108.3(11) . . ?
C116 C117 H11A 109.5 . . ?
C116 C117 H11B 109.5 . . ?
H11A C117 H11B 109.5 . . ?
C116 C117 H11C 109.5 . . ?
H11A C117 H11C 109.5 . . ?
H11B C117 H11C 109.5 . . ?
C116 C118 H11D 109.5 . . ?
C116 C118 H11E 109.5 . . ?
H11D C118 H11E 109.5 . . ?
C116 C118 H11F 109.5 . . ?
H11D C118 H11F 109.5 . . ?
H11E C118 H11F 109.5 . . ?
C116 C119 H11G 109.5 . . ?
C116 C119 H11H 109.5 . . ?
H11G C119 H11H 109.5 . . ?
C116 C119 H11I 109.5 . . ?
H11G C119 H11I 109.5 . . ?
H11H C119 H11I 109.5 . . ?
C123 C120 C122 110.1(14) . . ?
C123 C120 C113 110.9(12) . . ?
C122 C120 C113 109.1(11) . . ?
C123 C120 C121 106.7(13) . . ?
C122 C120 C121 108.5(13) . . ?
C113 C120 C121 111.5(12) . . ?
C120 C121 H12A 109.5 . . ?
C120 C121 H12B 109.5 . . ?
H12A C121 H12B 109.5 . . ?
C120 C121 H12C 109.5 . . ?
H12A C121 H12C 109.5 . . ?
H12B C121 H12C 109.5 . . ?
C120 C122 H12D 109.5 . . ?
C120 C122 H12E 109.5 . . ?
H12D C122 H12E 109.5 . . ?
C120 C122 H12F 109.5 . . ?
H12D C122 H12F 109.5 . . ?
H12E C122 H12F 109.5 . . ?
C120 C123 H12G 109.5 . . ?
C120 C123 H12H 109.5 . . ?
H12G C123 H12H 109.5 . . ?
C120 C123 H12I 109.5 . . ?
H12G C123 H12I 109.5 . . ?
H12H C123 H12I 109.5 . . ?
C125 C124 Au2 78.8(17) . . ?
C125 C124 H12J 115.4 . . ?
Au2 C124 H12J 115.4 . . ?
C125 C124 H12K 115.4 . . ?
Au2 C124 H12K 115.4 . . ?
H12J C124 H12K 112.5 . . ?
C124 C125 C126 166(4) . . ?
C124 C125 Au2 74.6(15) . . ?
C126 C125 Au2 113.7(14) . . ?
C124 C125 H125 95.2 . . ?
C126 C125 H125 95.2 . . ?
Au2 C125 H125 95.2 . . ?
C125 C126 H12Y 109.5 . . ?
C125 C126 H12Z 109.5 . . ?
H12Y C126 H12Z 109.5 . . ?
C125 C126 H12L 109.5 . . ?
H12Y C126 H12L 109.5 . . ?
H12Z C126 H12L 109.5 . . ?
F1 Sb1 F5 90.2(8) . . ?
F1 Sb1 F3 91.7(7) . . ?
F5 Sb1 F3 178.0(7) . . ?
F1 Sb1 F6 90.7(7) . . ?
F5 Sb1 F6 90.9(5) . . ?
F3 Sb1 F6 89.7(5) . . ?
F1 Sb1 F2 178.6(8) . . ?
F5 Sb1 F2 88.9(7) . . ?
F3 Sb1 F2 89.2(7) . . ?
F6 Sb1 F2 90.4(7) . . ?
F1 Sb1 F4 89.1(8) . . ?
F5 Sb1 F4 90.2(6) . . ?
F3 Sb1 F4 89.3(6) . . ?
F6 Sb1 F4 179.0(6) . . ?
F2 Sb1 F4 89.8(7) . . ?
F9 Sb2 F12 89.4(6) . . ?
F9 Sb2 F8 88.7(7) . . ?
F12 Sb2 F8 90.6(6) . . ?
F9 Sb2 F11 179.2(5) . . ?
F12 Sb2 F11 90.0(6) . . ?
F8 Sb2 F11 90.7(6) . . ?
F9 Sb2 F7 91.7(7) . . ?
F12 Sb2 F7 90.4(7) . . ?
F8 Sb2 F7 178.9(7) . . ?
F11 Sb2 F7 88.9(6) . . ?
F9 Sb2 F10 90.2(5) . . ?
F12 Sb2 F10 179.3(6) . . ?
F8 Sb2 F10 90.0(6) . . ?
F11 Sb2 F10 90.3(5) . . ?
F7 Sb2 F10 89.0(7) . . ?
C1B C100 C1C 109.8(15) . . ?
C101 C100 C103 108.1(12) . . ?
C101 C100 C102 107.6(12) . . ?
C103 C100 C102 108.0(11) . . ?
C1B C100 C1A 108.5(15) . . ?
C1C C100 C1A 108.2(15) . . ?
C1B C100 C93 112(2) . . ?
C1C C100 C93 114(2) . . ?
C101 C100 C93 113.4(15) . . ?
C103 C100 C93 112.8(14) . . ?
C102 C100 C93 106.6(13) . . ?
C1A C100 C93 104(3) . . ?
C100 C103 H10A 109.5 . . ?
C100 C103 H10B 109.5 . . ?
H10A C103 H10B 109.5 . . ?
C100 C103 H10C 109.5 . . ?
H10A C103 H10C 109.5 . . ?
H10B C103 H10C 109.5 . . ?
C100 C101 H10D 109.5 . . ?
C100 C101 H10E 109.5 . . ?
H10D C101 H10E 109.5 . . ?
C100 C101 H10F 109.5 . . ?
H10D C101 H10F 109.5 . . ?
H10E C101 H10F 109.5 . . ?
C100 C102 H10G 109.5 . . ?
C100 C102 H10H 109.5 . . ?
H10G C102 H10H 109.5 . . ?
C100 C102 H10I 109.5 . . ?
H10G C102 H10I 109.5 . . ?
H10H C102 H10I 109.5 . . ?
C100 C1A H1AA 109.5 . . ?
C100 C1A H1AB 109.5 . . ?
H1AA C1A H1AB 109.5 . . ?
C100 C1A H1AC 109.5 . . ?
H1AA C1A H1AC 109.5 . . ?
H1AB C1A H1AC 109.5 . . ?
C100 C1B H1BA 109.5 . . ?
C100 C1B H1BB 109.5 . . ?
H1BA C1B H1BB 109.5 . . ?
C100 C1B H1BC 109.5 . . ?
H1BA C1B H1BC 109.5 . . ?
H1BB C1B H1BC 109.5 . . ?
C100 C1C H1CA 109.5 . . ?
C100 C1C H1CB 109.5 . . ?
H1CA C1C H1CB 109.5 . . ?
C100 C1C H1CC 109.5 . . ?
H1CA C1C H1CC 109.5 . . ?
H1CB C1C H1CC 109.5 . . ?
C61A C58 C60A 108.5(12) . . ?
C60B C58 C59B 107.6(13) . . ?
C61A C58 C59A 106.8(11) . . ?
C60A C58 C59A 105.5(11) . . ?
C60B C58 C61B 107.1(13) . . ?
C59B C58 C61B 105.3(12) . . ?
C61A C58 C51 111.2(14) . . ?
C60B C58 C51 106.9(18) . . ?
C60A C58 C51 111.0(14) . . ?
C59B C58 C51 113.8(17) . . ?
C59A C58 C51 113.5(13) . . ?
C61B C58 C51 115.7(16) . . ?
C58 C59A H59A 109.5 . . ?
C58 C59A H59B 109.5 . . ?
H59A C59A H59B 109.5 . . ?
C58 C59A H59C 109.5 . . ?
H59A C59A H59C 109.5 . . ?
H59B C59A H59C 109.5 . . ?
C58 C60A H60A 109.5 . . ?
C58 C60A H60B 109.5 . . ?
H60A C60A H60B 109.5 . . ?
C58 C60A H60C 109.5 . . ?
H60A C60A H60C 109.5 . . ?
H60B C60A H60C 109.5 . . ?
C58 C61A H61A 109.5 . . ?
C58 C61A H61B 109.5 . . ?
H61A C61A H61B 109.5 . . ?
C58 C61A H61C 109.5 . . ?
H61A C61A H61C 109.5 . . ?
H61B C61A H61C 109.5 . . ?
C58 C60B H60D 109.5 . . ?
C58 C60B H60E 109.5 . . ?
H60D C60B H60E 109.5 . . ?
C58 C60B H60F 109.5 . . ?
H60D C60B H60F 109.5 . . ?
H60E C60B H60F 109.5 . . ?
C58 C61B H61D 109.5 . . ?
C58 C61B H61E 109.5 . . ?
H61D C61B H61E 109.5 . . ?
C58 C61B H61F 109.5 . . ?
H61D C61B H61F 109.5 . . ?
H61E C61B H61F 109.5 . . ?
C58 C59B H59D 109.5 . . ?
C58 C59B H59E 109.5 . . ?
H59D C59B H59E 109.5 . . ?
C58 C59B H59F 109.5 . . ?
H59D C59B H59F 109.5 . . ?
H59E C59B H59F 109.5 . . ?
C40B C37 C39B 112.4(12) . . ?
C40B C37 C38B 110.0(12) . . ?
C39B C37 C38B 107.4(11) . . ?
C38A C37 C39A 106.8(12) . . ?
C38A C37 C40A 107.3(11) . . ?
C39A C37 C40A 108.3(12) . . ?
C40B C37 C25 107.1(16) . . ?
C39B C37 C25 104.0(18) . . ?
C38B C37 C25 115.8(13) . . ?
C38A C37 C25 110.4(15) . . ?
C39A C37 C25 116.5(14) . . ?
C40A C37 C25 107.1(17) . . ?
C37 C38A H38A 109.5 . . ?
C37 C38A H38B 109.5 . . ?
H38A C38A H38B 109.5 . . ?
C37 C38A H38C 109.5 . . ?
H38A C38A H38C 109.5 . . ?
H38B C38A H38C 109.5 . . ?
C37 C39A H39A 109.5 . . ?
C37 C39A H39B 109.5 . . ?
H39A C39A H39B 109.5 . . ?
C37 C39A H39C 109.5 . . ?
H39A C39A H39C 109.5 . . ?
H39B C39A H39C 109.5 . . ?
C37 C40A H40A 109.5 . . ?
C37 C40A H40B 109.5 . . ?
H40A C40A H40B 109.5 . . ?
C37 C40A H40C 109.5 . . ?
H40A C40A H40C 109.5 . . ?
H40B C40A H40C 109.5 . . ?
C37 C38B H38D 109.5 . . ?
C37 C38B H38E 109.5 . . ?
H38D C38B H38E 109.5 . . ?
C37 C38B H38F 109.5 . . ?
H38D C38B H38F 109.5 . . ?
H38E C38B H38F 109.5 . . ?
C37 C39B H39D 109.5 . . ?
C37 C39B H39E 109.5 . . ?
H39D C39B H39E 109.5 . . ?
C37 C39B H39F 109.5 . . ?
H39D C39B H39F 109.5 . . ?
H39E C39B H39F 109.5 . . ?
C37 C40B H40D 109.5 . . ?
C37 C40B H40E 109.5 . . ?
H40D C40B H40E 109.5 . . ?
C37 C40B H40F 109.5 . . ?
H40D C40B H40F 109.5 . . ?
H40E C40B H40F 109.5 . . ?

loop_
_geom_bond_atom_site_label_1
_geom_bond_atom_site_label_2
_geom_bond_distance
_geom_bond_site_symmetry_2
_geom_bond_publ_flag
Au1 C63 2.262(19) . ?
Au1 C62 2.29(2) . ?
Au1 P1 2.296(3) . ?
P1 C21 1.839(12) . ?
P1 C1 1.859(12) . ?
P1 C41 1.864(11) . ?
C1 C2 1.368(18) . ?
C1 C6 1.424(17) . ?
C2 C3 1.429(18) . ?
C2 H2 0.9500 . ?
C3 C4 1.42(2) . ?
C3 C13 1.54(2) . ?
C4 C5 1.41(2) . ?
C4 H4 0.9500 . ?
C5 C6 1.408(18) . ?
C5 H5 0.9500 . ?
C6 C7 1.495(18) . ?
C7 C8 1.380(18) . ?
C7 C12 1.427(18) . ?
C8 C9 1.41(2) . ?
C8 H8 0.9500 . ?
C9 C10 1.431(19) . ?
C9 H9 0.9500 . ?
C10 C11 1.393(19) . ?
C10 C17 1.552(18) . ?
C11 C12 1.383(19) . ?
C11 H11 0.9500 . ?
C12 H12 0.9500 . ?
C13 C16 1.49(3) . ?
C13 C15 1.52(2) . ?
C13 C14 1.53(2) . ?
C14 H14A 0.9800 . ?
C14 H14B 0.9800 . ?
C14 H14C 0.9800 . ?
C15 H15A 0.9800 . ?
C15 H15B 0.9800 . ?
C15 H15C 0.9800 . ?
C16 H16A 0.9800 . ?
C16 H16B 0.9800 . ?
C16 H16C 0.9800 . ?
C17 C20 1.49(2) . ?
C17 C18 1.54(2) . ?
C17 C19 1.554(19) . ?
C18 H18A 0.9800 . ?
C18 H18B 0.9800 . ?
C18 H18C 0.9800 . ?
C19 H19A 0.9800 . ?
C19 H19B 0.9800 . ?
C19 H19C 0.9800 . ?
C20 H20A 0.9800 . ?
C20 H20B 0.9800 . ?
C20 H20C 0.9800 . ?
C21 C26 1.379(16) . ?
C21 C22 1.413(16) . ?
C22 C23 1.393(18) . ?
C22 C27 1.530(16) . ?
C23 C24 1.397(18) . ?
C23 H23 0.9500 . ?
C24 C25 1.391(18) . ?
C24 H24 0.9500 . ?
C25 C26 1.417(17) . ?
C25 C37 1.537(18) . ?
C26 H26 0.9500 . ?
C27 C32 1.395(18) . ?
C27 C28 1.421(17) . ?
C28 C29 1.406(19) . ?
C28 H28 0.9500 . ?
C29 C30 1.40(2) . ?
C29 H29 0.9500 . ?
C30 C31 1.41(2) . ?
C30 C33 1.535(19) . ?
C31 C32 1.415(18) . ?
C31 H31 0.9500 . ?
C32 H32 0.9500 . ?
C33 C36 1.50(2) . ?
C33 C34 1.53(3) . ?
C33 C35 1.55(3) . ?
C34 H34A 0.9800 . ?
C34 H34B 0.9800 . ?
C34 H34C 0.9800 . ?
C35 H35A 0.9800 . ?
C35 H35B 0.9800 . ?
C35 H35C 0.9800 . ?
C36 H36A 0.9800 . ?
C36 H36B 0.9800 . ?
C36 H36C 0.9800 . ?
C41 C47 1.407(15) . ?
C41 C42 1.411(16) . ?
C42 C44 1.426(16) . ?
C42 C48 1.509(16) . ?
C44 C45 1.371(17) . ?
C44 H44 0.9500 . ?
C45 C46 1.427(17) . ?
C45 H45 0.9500 . ?
C46 C47 1.430(16) . ?
C46 C54 1.568(16) . ?
C47 H47 0.9500 . ?
C48 C49 1.385(16) . ?
C48 C53 1.391(18) . ?
C49 C50 1.411(16) . ?
C49 H49 0.9500 . ?
C50 C51 1.384(17) . ?
C50 H50 0.9500 . ?
C51 C52 1.384(17) . ?
C51 C58 1.544(17) . ?
C52 C53 1.386(18) . ?
C52 H52 0.9500 . ?
C53 H53 0.9500 . ?
C54 C55 1.51(2) . ?
C54 C57 1.54(2) . ?
C54 C56 1.54(2) . ?
C55 H55A 0.9800 . ?
C55 H55B 0.9800 . ?
C55 H55C 0.9800 . ?
C56 H56A 0.9800 . ?
C56 H56B 0.9800 . ?
C56 H56C 0.9800 . ?
C57 H57A 0.9800 . ?
C57 H57B 0.9800 . ?
C57 H57C 0.9800 . ?
C62 C63 1.15(3) . ?
C62 H62A 0.9900 . ?
C62 H62B 0.9900 . ?
C63 C64 1.35(3) . ?
C63 H63 1.0000 . ?
C64 H64A 0.9800 . ?
C64 H64B 0.9800 . ?
C64 H64C 0.9800 . ?
Au2 C124 2.23(2) . ?
Au2 C125 2.266(18) . ?
Au2 P2 2.301(3) . ?
P2 C104 1.825(11) . ?
P2 C65 1.849(12) . ?
P2 C84 1.857(11) . ?
C028 C81 1.49(2) . ?
C028 C83 1.53(2) . ?
C028 C82 1.544(18) . ?
C028 C74 1.600(17) . ?
C65 C66 1.400(16) . ?
C65 C70 1.423(15) . ?
C66 C67 1.376(17) . ?
C66 H66 0.9500 . ?
C67 C68 1.397(17) . ?
C67 C77 1.578(17) . ?
C68 C69 1.373(19) . ?
C68 H68 0.9500 . ?
C69 C70 1.407(17) . ?
C69 H69 0.9500 . ?
C70 C71 1.498(15) . ?
C71 C76 1.390(17) . ?
C71 C72 1.395(18) . ?
C72 C73 1.398(17) . ?
C72 H72 0.9500 . ?
C73 C74 1.430(19) . ?
C73 H73 0.9500 . ?
C74 C75 1.370(17) . ?
C75 C76 1.423(16) . ?
C75 H75 0.9500 . ?
C76 H76 0.9500 . ?
C77 C80 1.43(2) . ?
C77 C78 1.51(3) . ?
C77 C79 1.53(3) . ?
C78 H78A 0.9800 . ?
C78 H78B 0.9800 . ?
C78 H78C 0.9800 . ?
C79 H79A 0.9800 . ?
C79 H79B 0.9800 . ?
C79 H79C 0.9800 . ?
C80 H80A 0.9800 . ?
C80 H80B 0.9800 . ?
C80 H80C 0.9800 . ?
C81 H81A 0.9800 . ?
C81 H81B 0.9800 . ?
C81 H81C 0.9800 . ?
C82 H82A 0.9800 . ?
C82 H82B 0.9800 . ?
C82 H82C 0.9800 . ?
C83 H83A 0.9800 . ?
C83 H83B 0.9800 . ?
C83 H83C 0.9800 . ?
C84 C85 1.405(16) . ?
C84 C89 1.418(16) . ?
C85 C86 1.439(16) . ?
C85 H85 0.9500 . ?
C86 C87 1.375(19) . ?
C86 C96 1.550(19) . ?
C87 C88 1.404(19) . ?
C87 H87 0.9500 . ?
C88 C89 1.415(17) . ?
C88 H88 0.9500 . ?
C89 C90 1.524(17) . ?
C90 C95 1.380(18) . ?
C90 C91 1.398(18) . ?
C91 C92 1.38(2) . ?
C91 H91 0.9500 . ?
C92 C93 1.38(2) . ?
C92 H92 0.9500 . ?
C93 C94 1.394(18) . ?
C93 C100 1.57(2) . ?
C94 C95 1.422(18) . ?
C94 H94 0.9500 . ?
C95 H95 0.9500 . ?
C96 C99 1.48(2) . ?
C96 C98 1.53(2) . ?
C96 C97 1.55(2) . ?
C97 H97A 0.9800 . ?
C97 H97B 0.9800 . ?
C97 H97C 0.9800 . ?
C98 H98A 0.9800 . ?
C98 H98B 0.9800 . ?
C98 H98C 0.9800 . ?
C99 H99A 0.9800 . ?
C99 H99B 0.9800 . ?
C99 H99C 0.9800 . ?
C104 C109 1.385(16) . ?
C104 C105 1.420(16) . ?
C105 C106 1.380(17) . ?
C105 C110 1.500(16) . ?
C106 C107 1.405(18) . ?
C106 H106 0.9500 . ?
C107 C108 1.396(19) . ?
C107 H107 0.9500 . ?
C108 C109 1.386(16) . ?
C108 C116 1.567(17) . ?
C109 H109 0.9500 . ?
C110 C111 1.409(17) . ?
C110 C115 1.419(18) . ?
C111 C112 1.414(16) . ?
C111 H111 0.9500 . ?
C112 C113 1.408(17) . ?
C112 H112 0.9500 . ?
C113 C114 1.403(17) . ?
C113 C120 1.553(17) . ?
C114 C115 1.419(17) . ?
C114 H114 0.9500 . ?
C115 H115 0.9500 . ?
C116 C117 1.52(2) . ?
C116 C119 1.56(2) . ?
C116 C118 1.56(2) . ?
C117 H11A 0.9800 . ?
C117 H11B 0.9800 . ?
C117 H11C 0.9800 . ?
C118 H11D 0.9800 . ?
C118 H11E 0.9800 . ?
C118 H11F 0.9800 . ?
C119 H11G 0.9800 . ?
C119 H11H 0.9800 . ?
C119 H11I 0.9800 . ?
C120 C123 1.49(2) . ?
C120 C122 1.54(2) . ?
C120 C121 1.56(2) . ?
C121 H12A 0.9800 . ?
C121 H12B 0.9800 . ?
C121 H12C 0.9800 . ?
C122 H12D 0.9800 . ?
C122 H12E 0.9800 . ?
C122 H12F 0.9800 . ?
C123 H12G 0.9800 . ?
C123 H12H 0.9800 . ?
C123 H12I 0.9800 . ?
C124 C125 1.04(3) . ?
C124 H12J 0.9900 . ?
C124 H12K 0.9900 . ?
C125 C126 1.47(3) . ?
C125 H125 1.0000 . ?
C126 H12Y 0.9800 . ?
C126 H12Z 0.9800 . ?
C126 H12L 0.9800 . ?
Sb1 F1 1.799(16) . ?
Sb1 F5 1.851(12) . ?
Sb1 F3 1.853(11) . ?
Sb1 F6 1.857(12) . ?
Sb1 F2 1.872(14) . ?
Sb1 F4 1.876(13) . ?
Sb2 F9 1.869(11) . ?
Sb2 F12 1.873(12) . ?
Sb2 F8 1.887(13) . ?
Sb2 F11 1.887(11) . ?
Sb2 F7 1.890(12) . ?
Sb2 F10 1.896(11) . ?
C100 C1B 1.55(2) . ?
C100 C1C 1.55(2) . ?
C100 C101 1.559(18) . ?
C100 C103 1.561(18) . ?
C100 C102 1.563(18) . ?
C100 C1A 1.56(2) . ?
C103 H10A 0.9800 . ?
C103 H10B 0.9800 . ?
C103 H10C 0.9800 . ?
C101 H10D 0.9800 . ?
C101 H10E 0.9800 . ?
C101 H10F 0.9800 . ?
C102 H10G 0.9800 . ?
C102 H10H 0.9800 . ?
C102 H10I 0.9800 . ?
C1A H1AA 0.9800 . ?
C1A H1AB 0.9800 . ?
C1A H1AC 0.9800 . ?
C1B H1BA 0.9800 . ?
C1B H1BB 0.9800 . ?
C1B H1BC 0.9800 . ?
C1C H1CA 0.9800 . ?
C1C H1CB 0.9800 . ?
C1C H1CC 0.9800 . ?
C58 C61A 1.509(18) . ?
C58 C60B 1.509(19) . ?
C58 C60A 1.518(18) . ?
C58 C59B 1.522(18) . ?
C58 C59A 1.526(17) . ?
C58 C61B 1.532(18) . ?
C59A H59A 0.9800 . ?
C59A H59B 0.9800 . ?
C59A H59C 0.9800 . ?
C60A H60A 0.9800 . ?
C60A H60B 0.9800 . ?
C60A H60C 0.9800 . ?
C61A H61A 0.9800 . ?
C61A H61B 0.9800 . ?
C61A H61C 0.9800 . ?
C60B H60D 0.9800 . ?
C60B H60E 0.9800 . ?
C60B H60F 0.9800 . ?
C61B H61D 0.9800 . ?
C61B H61E 0.9800 . ?
C61B H61F 0.9800 . ?
C59B H59D 0.9800 . ?
C59B H59E 0.9800 . ?
C59B H59F 0.9800 . ?
C37 C40B 1.497(18) . ?
C37 C39B 1.500(18) . ?
C37 C38B 1.512(17) . ?
C37 C38A 1.513(18) . ?
C37 C39A 1.518(18) . ?
C37 C40A 1.528(18) . ?
C38A H38A 0.9800 . ?
C38A H38B 0.9800 . ?
C38A H38C 0.9800 . ?
C39A H39A 0.9800 . ?
C39A H39B 0.9800 . ?
C39A H39C 0.9800 . ?
C40A H40A 0.9800 . ?
C40A H40B 0.9800 . ?
C40A H40C 0.9800 . ?
C38B H38D 0.9800 . ?
C38B H38E 0.9800 . ?
C38B H38F 0.9800 . ?
C39B H39D 0.9800 . ?
C39B H39E 0.9800 . ?
C39B H39F 0.9800 . ?
C40B H40D 0.9800 . ?
C40B H40E 0.9800 . ?
C40B H40F 0.9800 . ?

loop_
_geom_torsion_atom_site_label_1
_geom_torsion_atom_site_label_2
_geom_torsion_atom_site_label_3
_geom_torsion_atom_site_label_4
_geom_torsion
_geom_torsion_site_symmetry_1
_geom_torsion_site_symmetry_2
_geom_torsion_site_symmetry_3
_geom_torsion_site_symmetry_4
_geom_torsion_publ_flag
C21 P1 C1 C2 -19.9(11) . . . . ?
C41 P1 C1 C2 88.1(10) . . . . ?
Au1 P1 C1 C2 -144.9(8) . . . . ?
C21 P1 C1 C6 155.7(10) . . . . ?
C41 P1 C1 C6 -96.3(10) . . . . ?
Au1 P1 C1 C6 30.7(11) . . . . ?
C6 C1 C2 C3 0.2(19) . . . . ?
P1 C1 C2 C3 175.8(10) . . . . ?
C1 C2 C3 C4 -0.3(19) . . . . ?
C1 C2 C3 C13 -177.4(13) . . . . ?
C2 C3 C4 C5 -1(2) . . . . ?
C13 C3 C4 C5 176.1(14) . . . . ?
C3 C4 C5 C6 3(2) . . . . ?
C4 C5 C6 C1 -3(2) . . . . ?
C4 C5 C6 C7 178.2(13) . . . . ?
C2 C1 C6 C5 1.1(18) . . . . ?
P1 C1 C6 C5 -174.2(10) . . . . ?
C2 C1 C6 C7 -179.7(12) . . . . ?
P1 C1 C6 C7 5.0(18) . . . . ?
C5 C6 C7 C8 -131.7(14) . . . . ?
C1 C6 C7 C8 49.2(19) . . . . ?
C5 C6 C7 C12 44.9(17) . . . . ?
C1 C6 C7 C12 -134.2(13) . . . . ?
C12 C7 C8 C9 -3(2) . . . . ?
C6 C7 C8 C9 173.7(12) . . . . ?
C7 C8 C9 C10 1(2) . . . . ?
C8 C9 C10 C11 1(2) . . . . ?
C8 C9 C10 C17 -177.6(13) . . . . ?
C9 C10 C11 C12 -1(2) . . . . ?
C17 C10 C11 C12 177.5(14) . . . . ?
C10 C11 C12 C7 -1(2) . . . . ?
C8 C7 C12 C11 3(2) . . . . ?
C6 C7 C12 C11 -174.0(13) . . . . ?
C4 C3 C13 C16 53(2) . . . . ?
C2 C3 C13 C16 -129.8(16) . . . . ?
C4 C3 C13 C15 169.8(16) . . . . ?
C2 C3 C13 C15 -13(2) . . . . ?
C4 C3 C13 C14 -67(2) . . . . ?
C2 C3 C13 C14 109.8(17) . . . . ?
C11 C10 C17 C20 -46(2) . . . . ?
C9 C10 C17 C20 133.4(17) . . . . ?
C11 C10 C17 C18 70.6(17) . . . . ?
C9 C10 C17 C18 -110.6(16) . . . . ?
C11 C10 C17 C19 -167.9(14) . . . . ?
C9 C10 C17 C19 11.0(19) . . . . ?
C1 P1 C21 C26 90.7(11) . . . . ?
C41 P1 C21 C26 -19.0(11) . . . . ?
Au1 P1 C21 C26 -143.7(9) . . . . ?
C1 P1 C21 C22 -92.0(11) . . . . ?
C41 P1 C21 C22 158.2(10) . . . . ?
Au1 P1 C21 C22 33.5(11) . . . . ?
C26 C21 C22 C23 0.6(19) . . . . ?
P1 C21 C22 C23 -176.6(10) . . . . ?
C26 C21 C22 C27 -179.2(12) . . . . ?
P1 C21 C22 C27 3.6(19) . . . . ?
C21 C22 C23 C24 -2(2) . . . . ?
C27 C22 C23 C24 178.2(15) . . . . ?
C22 C23 C24 C25 -1(3) . . . . ?
C23 C24 C25 C26 4(2) . . . . ?
C23 C24 C25 C37 -179.8(15) . . . . ?
C22 C21 C26 C25 3.1(19) . . . . ?
P1 C21 C26 C25 -179.7(10) . . . . ?
C24 C25 C26 C21 -5(2) . . . . ?
C37 C25 C26 C21 178.5(13) . . . . ?
C23 C22 C27 C32 54.1(18) . . . . ?
C21 C22 C27 C32 -126.0(14) . . . . ?
C23 C22 C27 C28 -117.0(14) . . . . ?
C21 C22 C27 C28 62.9(18) . . . . ?
C32 C27 C28 C29 -0.4(18) . . . . ?
C22 C27 C28 C29 170.8(11) . . . . ?
C27 C28 C29 C30 -3(2) . . . . ?
C28 C29 C30 C31 5(2) . . . . ?
C28 C29 C30 C33 -172.6(13) . . . . ?
C29 C30 C31 C32 -3(2) . . . . ?
C33 C30 C31 C32 174.0(13) . . . . ?
C28 C27 C32 C31 1.5(19) . . . . ?
C22 C27 C32 C31 -169.8(12) . . . . ?
C30 C31 C32 C27 0(2) . . . . ?
C29 C30 C33 C36 115(2) . . . . ?
C31 C30 C33 C36 -62(3) . . . . ?
C29 C30 C33 C34 -7(2) . . . . ?
C31 C30 C33 C34 176.0(18) . . . . ?
C29 C30 C33 C35 -130(2) . . . . ?
C31 C30 C33 C35 53(2) . . . . ?
C21 P1 C41 C47 99.2(9) . . . . ?
C1 P1 C41 C47 -8.6(10) . . . . ?
Au1 P1 C41 C47 -136.1(7) . . . . ?
C21 P1 C41 C42 -80.7(10) . . . . ?
C1 P1 C41 C42 171.5(9) . . . . ?
Au1 P1 C41 C42 44.0(10) . . . . ?
C47 C41 C42 C44 -2.4(15) . . . . ?
P1 C41 C42 C44 177.4(8) . . . . ?
C47 C41 C42 C48 -179.6(10) . . . . ?
P1 C41 C42 C48 0.3(15) . . . . ?
C41 C42 C44 C45 1.4(17) . . . . ?
C48 C42 C44 C45 178.7(11) . . . . ?
C42 C44 C45 C46 0.5(19) . . . . ?
C44 C45 C46 C47 -1.3(17) . . . . ?
C44 C45 C46 C54 179.7(12) . . . . ?
C42 C41 C47 C46 1.7(16) . . . . ?
P1 C41 C47 C46 -178.2(8) . . . . ?
C45 C46 C47 C41 0.2(16) . . . . ?
C54 C46 C47 C41 179.2(11) . . . . ?
C41 C42 C48 C49 68.7(16) . . . . ?
C44 C42 C48 C49 -108.4(14) . . . . ?
C41 C42 C48 C53 -111.9(14) . . . . ?
C44 C42 C48 C53 71.0(16) . . . . ?
C53 C48 C49 C50 1(2) . . . . ?
C42 C48 C49 C50 -179.7(12) . . . . ?
C48 C49 C50 C51 -3(2) . . . . ?
C49 C50 C51 C52 3(2) . . . . ?
C49 C50 C51 C58 -179.9(13) . . . . ?
C50 C51 C52 C53 -1(2) . . . . ?
C58 C51 C52 C53 -178.2(14) . . . . ?
C51 C52 C53 C48 -1(3) . . . . ?
C49 C48 C53 C52 1(2) . . . . ?
C42 C48 C53 C52 -178.5(14) . . . . ?
C45 C46 C54 C55 174.3(14) . . . . ?
C47 C46 C54 C55 -4.6(18) . . . . ?
C45 C46 C54 C57 -61.5(17) . . . . ?
C47 C46 C54 C57 119.5(14) . . . . ?
C45 C46 C54 C56 55.7(16) . . . . ?
C47 C46 C54 C56 -123.2(13) . . . . ?
Au1 C62 C63 C64 115(6) . . . . ?
C104 P2 C65 C66 -25.9(11) . . . . ?
C84 P2 C65 C66 84.4(10) . . . . ?
Au2 P2 C65 C66 -147.5(8) . . . . ?
C104 P2 C65 C70 148.4(10) . . . . ?
C84 P2 C65 C70 -101.3(10) . . . . ?
Au2 P2 C65 C70 26.8(11) . . . . ?
C70 C65 C66 C67 -1.3(19) . . . . ?
P2 C65 C66 C67 173.2(10) . . . . ?
C65 C66 C67 C68 -1(2) . . . . ?
C65 C66 C67 C77 179.7(13) . . . . ?
C66 C67 C68 C69 1(2) . . . . ?
C77 C67 C68 C69 -179.5(15) . . . . ?
C67 C68 C69 C70 1(3) . . . . ?
C68 C69 C70 C65 -3(2) . . . . ?
C68 C69 C70 C71 178.8(14) . . . . ?
C66 C65 C70 C69 2.9(17) . . . . ?
P2 C65 C70 C69 -171.3(10) . . . . ?
C66 C65 C70 C71 -178.9(11) . . . . ?
P2 C65 C70 C71 6.8(17) . . . . ?
C69 C70 C71 C76 -122.9(14) . . . . ?
C65 C70 C71 C76 59.0(18) . . . . ?
C69 C70 C71 C72 53.9(17) . . . . ?
C65 C70 C71 C72 -124.3(14) . . . . ?
C76 C71 C72 C73 2(2) . . . . ?
C70 C71 C72 C73 -174.5(12) . . . . ?
C71 C72 C73 C74 0(2) . . . . ?
C72 C73 C74 C75 -3(2) . . . . ?
C72 C73 C74 C028 177.3(12) . . . . ?
C81 C028 C74 C75 -119.7(15) . . . . ?
C83 C028 C74 C75 3.2(18) . . . . ?
C82 C028 C74 C75 118.2(14) . . . . ?
C81 C028 C74 C73 60.1(17) . . . . ?
C83 C028 C74 C73 -177.1(12) . . . . ?
C82 C028 C74 C73 -62.0(15) . . . . ?
C73 C74 C75 C76 2.7(19) . . . . ?
C028 C74 C75 C76 -177.6(12) . . . . ?
C72 C71 C76 C75 -2.5(18) . . . . ?
C70 C71 C76 C75 174.2(11) . . . . ?
C74 C75 C76 C71 0.1(19) . . . . ?
C66 C67 C77 C80 -1(3) . . . . ?
C68 C67 C77 C80 179(2) . . . . ?
C66 C67 C77 C78 123(2) . . . . ?
C68 C67 C77 C78 -57(2) . . . . ?
C66 C67 C77 C79 -120(2) . . . . ?
C68 C67 C77 C79 60(2) . . . . ?
C104 P2 C84 C85 96.4(9) . . . . ?
C65 P2 C84 C85 -11.5(9) . . . . ?
Au2 P2 C84 C85 -139.7(7) . . . . ?
C104 P2 C84 C89 -85.9(10) . . . . ?
C65 P2 C84 C89 166.2(9) . . . . ?
Au2 P2 C84 C89 38.0(10) . . . . ?
C89 C84 C85 C86 2.6(16) . . . . ?
P2 C84 C85 C86 -179.6(9) . . . . ?
C84 C85 C86 C87 -2.5(18) . . . . ?
C84 C85 C86 C96 175.9(11) . . . . ?
C85 C86 C87 C88 1(2) . . . . ?
C96 C86 C87 C88 -177.7(14) . . . . ?
C86 C87 C88 C89 1(2) . . . . ?
C87 C88 C89 C84 -1(2) . . . . ?
C87 C88 C89 C90 177.9(13) . . . . ?
C85 C84 C89 C88 -0.7(16) . . . . ?
P2 C84 C89 C88 -178.3(9) . . . . ?
C85 C84 C89 C90 -179.6(11) . . . . ?
P2 C84 C89 C90 2.7(17) . . . . ?
C88 C89 C90 C95 -128.4(14) . . . . ?
C84 C89 C90 C95 50.6(18) . . . . ?
C88 C89 C90 C91 46.4(17) . . . . ?
C84 C89 C90 C91 -134.6(13) . . . . ?
C95 C90 C91 C92 2(2) . . . . ?
C89 C90 C91 C92 -172.6(13) . . . . ?
C90 C91 C92 C93 -5(2) . . . . ?
C91 C92 C93 C94 3(2) . . . . ?
C91 C92 C93 C100 -179.6(14) . . . . ?
C92 C93 C94 C95 1(2) . . . . ?
C100 C93 C94 C95 -176.5(13) . . . . ?
C91 C90 C95 C94 1.4(19) . . . . ?
C89 C90 C95 C94 176.3(12) . . . . ?
C93 C94 C95 C90 -3(2) . . . . ?
C87 C86 C96 C99 108.3(18) . . . . ?
C85 C86 C96 C99 -70.0(17) . . . . ?
C87 C86 C96 C98 -131.1(16) . . . . ?
C85 C86 C96 C98 50.6(18) . . . . ?
C87 C86 C96 C97 -11(2) . . . . ?
C85 C86 C96 C97 170.4(13) . . . . ?
C65 P2 C104 C109 95.0(10) . . . . ?
C84 P2 C104 C109 -16.2(10) . . . . ?
Au2 P2 C104 C109 -141.6(8) . . . . ?
C65 P2 C104 C105 -83.2(10) . . . . ?
C84 P2 C104 C105 165.5(9) . . . . ?
Au2 P2 C104 C105 40.2(10) . . . . ?
C109 C104 C105 C106 2.4(17) . . . . ?
P2 C104 C105 C106 -179.4(10) . . . . ?
C109 C104 C105 C110 -177.3(11) . . . . ?
P2 C104 C105 C110 0.9(16) . . . . ?
C104 C105 C106 C107 -4(2) . . . . ?
C110 C105 C106 C107 175.4(14) . . . . ?
C105 C106 C107 C108 3(2) . . . . ?
C106 C107 C108 C109 0(2) . . . . ?
C106 C107 C108 C116 -178.0(14) . . . . ?
C105 C104 C109 C108 0.8(18) . . . . ?
P2 C104 C109 C108 -177.4(10) . . . . ?
C107 C108 C109 C104 -2(2) . . . . ?
C116 C108 C109 C104 176.0(12) . . . . ?
C106 C105 C110 C111 -107.3(14) . . . . ?
C104 C105 C110 C111 72.4(16) . . . . ?
C106 C105 C110 C115 65.5(16) . . . . ?
C104 C105 C110 C115 -114.7(13) . . . . ?
C115 C110 C111 C112 1.0(17) . . . . ?
C105 C110 C111 C112 174.2(11) . . . . ?
C110 C111 C112 C113 -5.0(18) . . . . ?
C111 C112 C113 C114 6.1(17) . . . . ?
C111 C112 C113 C120 -173.0(11) . . . . ?
C112 C113 C114 C115 -3.5(17) . . . . ?
C120 C113 C114 C115 175.6(11) . . . . ?
C111 C110 C115 C114 1.5(17) . . . . ?
C105 C110 C115 C114 -171.7(11) . . . . ?
C113 C114 C115 C110 -0.3(18) . . . . ?
C109 C108 C116 C117 116.4(16) . . . . ?
C107 C108 C116 C117 -65.5(18) . . . . ?
C109 C108 C116 C119 -5(2) . . . . ?
C107 C108 C116 C119 173.3(16) . . . . ?
C109 C108 C116 C118 -121.9(15) . . . . ?
C107 C108 C116 C118 56.2(19) . . . . ?
C114 C113 C120 C123 -57.7(16) . . . . ?
C112 C113 C120 C123 121.3(13) . . . . ?
C114 C113 C120 C122 63.8(16) . . . . ?
C112 C113 C120 C122 -117.2(14) . . . . ?
C114 C113 C120 C121 -176.4(12) . . . . ?
C112 C113 C120 C121 2.6(18) . . . . ?
Au2 C124 C125 C126 -128(13) . . . . ?
C92 C93 C100 C1B 58(3) . . . . ?
C94 C93 C100 C1B -124(2) . . . . ?
C92 C93 C100 C1C -177(2) . . . . ?
C94 C93 C100 C1C 1(3) . . . . ?
C92 C93 C100 C101 -120.2(17) . . . . ?
C94 C93 C100 C101 57.2(19) . . . . ?
C92 C93 C100 C103 3(2) . . . . ?
C94 C93 C100 C103 -179.4(14) . . . . ?
C92 C93 C100 C102 121.6(16) . . . . ?
C94 C93 C100 C102 -61.0(17) . . . . ?
C92 C93 C100 C1A -59(2) . . . . ?
C94 C93 C100 C1A 118(2) . . . . ?
C50 C51 C58 C61A -68.3(17) . . . . ?
C52 C51 C58 C61A 108.5(17) . . . . ?
C50 C51 C58 C60B 118.0(19) . . . . ?
C52 C51 C58 C60B -65(2) . . . . ?
C50 C51 C58 C60A 52.6(17) . . . . ?
C52 C51 C58 C60A -130.6(16) . . . . ?
C50 C51 C58 C59B -123.3(19) . . . . ?
C52 C51 C58 C59B 53(2) . . . . ?
C50 C51 C58 C59A 171.3(14) . . . . ?
C52 C51 C58 C59A -11.9(19) . . . . ?
C50 C51 C58 C61B -1(2) . . . . ?
C52 C51 C58 C61B 175.7(19) . . . . ?
C24 C25 C37 C40B -60(2) . . . . ?
C26 C25 C37 C40B 115.8(17) . . . . ?
C24 C25 C37 C39B 59(2) . . . . ?
C26 C25 C37 C39B -125.0(16) . . . . ?
C24 C25 C37 C38B 176.9(18) . . . . ?
C26 C25 C37 C38B -7(2) . . . . ?
C24 C25 C37 C38A 129.2(18) . . . . ?
C26 C25 C37 C38A -55.1(19) . . . . ?
C24 C25 C37 C39A 7(2) . . . . ?
C26 C25 C37 C39A -177.1(15) . . . . ?
C24 C25 C37 C40A -114.3(19) . . . . ?
C26 C25 C37 C40A 61.4(18) . . . . ?
